data_7126075
loop_
_publ_author_name
'Wu, Jianfeng'
'Demeshko, Serhiy'
'Dechert, Sebastian'
'Meyer, Franc'

_publ_section_title
;
 Hexanuclear [Cp*Dy]<sub>6</sub> single-molecule magnet.
;
_journal_issue 27
_journal_name_full 'Chemical communications (Cambridge, England)'
_journal_page_first 3887
_journal_page_last 3890
_journal_paper_doi 10.1039/c9cc09774k
_journal_volume 56
_journal_year 2020
_chemical_formula_moiety 'C84 H138 Cl16 Dy6 K4 O6'
_chemical_formula_sum 'C84 H138 Cl16 Dy6 K4 O6'
_chemical_formula_weight 2942.54
_space_group_crystal_system triclinic
_space_group_IT_number 2
_space_group_name_Hall '-P 1'
_space_group_name_H-M_alt 'P -1'
_atom_sites_solution_hydrogens geom
_audit_creation_method SHELXL-2018/3
_audit_update_record
;
2019-12-16 deposited with the CCDC.	2020-02-27 downloaded from the CCDC.
;
_cell_angle_alpha 85.9330(10)
_cell_angle_beta 84.3340(10)
_cell_angle_gamma 70.8680(10)
_cell_formula_units_Z 3
_cell_length_a 13.9788(2)
_cell_length_b 16.4794(2)
_cell_length_c 37.2813(6)
_cell_measurement_reflns_used 94553
_cell_measurement_temperature 133(2)
_cell_measurement_theta_max 25.693
_cell_measurement_theta_min 1.099
_cell_volume 8067.4(2)
_computing_cell_refinement 'X-AREA (Stoe & Cie, 2015)'
_computing_data_collection 'X-AREA (Stoe & Cie, 2015)'
_computing_data_reduction 'X-AREA (Stoe & Cie, 2015)'
_computing_molecular_graphics 'DIAMOND (Brandenburg, 2012)'
_computing_publication_material 'SHELXL-2018/3 (Sheldrick, 2018)'
_computing_structure_refinement 'SHELXL-2018/3 (Sheldrick, 2018)'
_computing_structure_solution 'SHELXT-2018/2 (Sheldrick, 2018)'
_diffrn_ambient_temperature 133(2)
_diffrn_measured_fraction_theta_full 0.998
_diffrn_measured_fraction_theta_max 0.987
_diffrn_measurement_device_type 'Stoe IPDS II'
_diffrn_measurement_method \w
_diffrn_radiation_type MoK\a
_diffrn_radiation_wavelength 0.71073
_diffrn_reflns_av_R_equivalents 0.0314
_diffrn_reflns_av_unetI/netI 0.0225
_diffrn_reflns_Laue_measured_fraction_full 0.998
_diffrn_reflns_Laue_measured_fraction_max 0.987
_diffrn_reflns_limit_h_max 15
_diffrn_reflns_limit_h_min -17
_diffrn_reflns_limit_k_max 20
_diffrn_reflns_limit_k_min -20
_diffrn_reflns_limit_l_max 45
_diffrn_reflns_limit_l_min -45
_diffrn_reflns_number 94553
_diffrn_reflns_point_group_measured_fraction_full 0.998
_diffrn_reflns_point_group_measured_fraction_max 0.987
_diffrn_reflns_theta_full 25.242
_diffrn_reflns_theta_max 25.693
_diffrn_reflns_theta_min 1.099
_diffrn_source 'fine-focus sealed tube'
_exptl_absorpt_coefficient_mu 4.711
_exptl_absorpt_correction_T_max 0.3283
_exptl_absorpt_correction_T_min 0.1681
_exptl_absorpt_correction_type numerical
_exptl_absorpt_process_details 'X-RED (Stoe & Cie, 2015)'
_exptl_crystal_colour colorless
_exptl_crystal_density_diffrn 1.817
_exptl_crystal_description block
_exptl_crystal_F_000 4302
_exptl_crystal_size_max 0.500
_exptl_crystal_size_mid 0.410
_exptl_crystal_size_min 0.360
_refine_diff_density_max 1.028
_refine_diff_density_min -2.283
_refine_diff_density_rms 0.141
_refine_ls_extinction_method none
_refine_ls_goodness_of_fit_ref 1.049
_refine_ls_hydrogen_treatment constr
_refine_ls_matrix_type full
_refine_ls_number_parameters 1704
_refine_ls_number_reflns 30247
_refine_ls_number_restraints 260
_refine_ls_restrained_S_all 1.046
_refine_ls_R_factor_all 0.0439
_refine_ls_R_factor_gt 0.0372
_refine_ls_shift/su_max 0.005
_refine_ls_shift/su_mean 0.000
_refine_ls_structure_factor_coef Fsqd
_refine_ls_weighting_details 'w=1/[\s^2^(Fo^2^)+(0.0530P)^2^+32.7065P] where P=(Fo^2^+2Fc^2^)/3'
_refine_ls_weighting_scheme calc
_refine_ls_wR_factor_gt 0.0982
_refine_ls_wR_factor_ref 0.1059
_reflns_Friedel_coverage 0.000
_reflns_number_gt 26742
_reflns_number_total 30247
_reflns_threshold_expression 'I > 2\s(I)'
_cod_data_source_file c9cc09774k2.cif
_cod_data_source_block jwu59
_cod_depositor_comments 'Adding full bibliography for 7126075.cif.'
_cod_database_code 7126075
_shelx_shelxl_version_number 2018/3
_shelx_space_group_comment
;
The symmetry employed for this shelxl refinement is uniquely defined
by the following loop, which should always be used as a source of
symmetry information in preference to the above space-group names.
They are only intended as comments.
;
_shelx_estimated_absorpt_t_min 0.202
_shelx_estimated_absorpt_t_max 0.282

loop_
_space_group_symop_operation_xyz
'x, y, z'
'-x, -y, -z'

loop_
_atom_site_label
_atom_site_type_symbol
_atom_site_fract_x
_atom_site_fract_y
_atom_site_fract_z
_atom_site_U_iso_or_equiv
_atom_site_adp_type
_atom_site_occupancy
_atom_site_site_symmetry_order
_atom_site_calc_flag
_atom_site_refinement_flags_posn
_atom_site_refinement_flags_adp
_atom_site_refinement_flags_occupancy
_atom_site_disorder_assembly
_atom_site_disorder_group
Dy1 Dy 0.12621(2) 0.76801(2) 0.91982(2) 0.03003(6) Uani 1 1 d . . . . .
Dy2 Dy 0.15022(2) 0.96926(2) 0.85647(2) 0.03051(6) Uani 1 1 d . . . . .
Dy3 Dy 0.37449(2) 0.83924(2) 0.92303(2) 0.03253(6) Uani 1 1 d . . . . .
Dy4 Dy 0.49691(2) 0.56785(2) 0.74889(2) 0.03004(6) Uani 1 1 d . . . . .
Dy5 Dy 0.50250(2) 0.35925(2) 0.81358(2) 0.03095(6) Uani 1 1 d . . . . .
Dy6 Dy 0.28197(2) 0.45953(2) 0.74305(2) 0.03082(6) Uani 1 1 d . . . . .
K1 K 0.46624(10) 0.86099(8) 0.81177(3) 0.0403(3) Uani 1 1 d . . . . .
K2 K 0.19174(9) 0.45367(8) 0.85671(3) 0.0372(3) Uani 1 1 d . . . . .
K3 K 0.42393(10) 0.60069(8) 0.86836(3) 0.0390(3) Uani 1 1 d . . . . .
K4 K 0.18682(10) 0.72501(9) 0.80007(3) 0.0433(3) Uani 1 1 d . . . . .
Cl1 Cl 0.15844(10) 0.92273(8) 0.93273(3) 0.0339(3) Uani 1 1 d . . . . .
Cl2 Cl 0.02619(10) 0.86942(8) 0.86533(3) 0.0360(3) Uani 1 1 d . . . . .
Cl3 Cl 0.33427(10) 0.97831(9) 0.87428(3) 0.0366(3) Uani 1 1 d . . . . .
Cl4 Cl 0.30894(10) 0.70524(9) 0.94861(3) 0.0370(3) Uani 1 1 d . . . . .
Cl5 Cl 0.17520(11) 0.63360(9) 0.87890(3) 0.0393(3) Uani 1 1 d . . . . .
Cl6 Cl 0.22616(11) 0.92287(9) 0.79153(3) 0.0392(3) Uani 1 1 d . . . . .
Cl7 Cl 0.42271(11) 0.70153(9) 0.78875(4) 0.0387(3) Uani 1 1 d . . . . .
Cl8 Cl 0.52126(10) 0.74536(9) 0.88023(4) 0.0393(3) Uani 1 1 d . . . . .
Cl9 Cl 0.27404(10) 0.79801(8) 0.86751(3) 0.0324(3) Uani 1 1 d . . . . .
Cl10 Cl 0.49945(10) 0.40084(8) 0.73707(3) 0.0334(3) Uani 1 1 d . . . . .
Cl11 Cl 0.33298(10) 0.32729(8) 0.79442(3) 0.0360(3) Uani 1 1 d . . . . .
Cl12 Cl 0.32119(10) 0.60544(9) 0.71677(3) 0.0375(3) Uani 1 1 d . . . . .
Cl14 Cl 0.35535(10) 0.52191(8) 0.80011(3) 0.0319(3) Uani 1 1 d . . . . .
Cl15 Cl 0.42084(11) 0.40673(9) 0.87783(3) 0.0371(3) Uani 1 1 d . . . . .
Cl16 Cl 0.11746(10) 0.54733(9) 0.78096(3) 0.0385(3) Uani 1 1 d . . . . .
Cl17 Cl 0.60224(10) 0.47799(9) 0.80490(3) 0.0356(3) Uani 1 1 d . . . . .
O11 O 0.6617(4) 0.8490(4) 0.82139(14) 0.0646(13) Uani 1 1 d . . . . .
O12 O 0.5067(4) 0.9617(3) 0.75529(13) 0.0630(13) Uani 1 1 d . . . . .
O22 O -0.0088(3) 0.4627(3) 0.87000(12) 0.0523(11) Uani 1 1 d . . . . .
O31 O 0.5685(4) 0.5275(4) 0.91216(14) 0.0701(15) Uani 1 1 d . . . . .
O41 O 0.0463(4) 0.8039(3) 0.75320(12) 0.0529(11) Uani 1 1 d D . . . .
C11 C -0.0622(4) 0.7985(4) 0.94838(15) 0.0384(12) Uani 1 1 d . . . . .
C12 C -0.0221(4) 0.7087(4) 0.94454(15) 0.0391(12) Uani 1 1 d . . . . .
C13 C 0.0551(4) 0.6754(3) 0.96851(13) 0.0356(12) Uani 1 1 d . . . . .
C14 C 0.0623(4) 0.7451(4) 0.98748(14) 0.0354(11) Uani 1 1 d . . . . .
C15 C -0.0107(4) 0.8212(4) 0.97467(14) 0.0347(11) Uani 1 1 d . . . . .
C16 C -0.1548(5) 0.8588(4) 0.93153(16) 0.0456(14) Uani 1 1 d . . . . .
H16A H -0.215099 0.864898 0.948268 0.068 Uiso 1 1 calc R U . . .
H16B H -0.163197 0.835490 0.909036 0.068 Uiso 1 1 calc R U . . .
H16C H -0.145995 0.915237 0.926374 0.068 Uiso 1 1 calc R U . . .
C17 C -0.0619(5) 0.6574(5) 0.92148(17) 0.0499(15) Uani 1 1 d . . . . .
H17A H -0.120212 0.645138 0.934595 0.075 Uiso 1 1 calc R U . . .
H17B H -0.008304 0.603258 0.915751 0.075 Uiso 1 1 calc R U . . .
H17C H -0.083001 0.690503 0.899080 0.075 Uiso 1 1 calc R U . . .
C18 C 0.1148(5) 0.5824(4) 0.97474(17) 0.0500(15) Uani 1 1 d . . . . .
H18A H 0.075973 0.555595 0.992176 0.075 Uiso 1 1 calc R U . . .
H18B H 0.179459 0.577788 0.984227 0.075 Uiso 1 1 calc R U . . .
H18C H 0.128179 0.553159 0.951907 0.075 Uiso 1 1 calc R U . . .
C19 C 0.1263(5) 0.7372(4) 1.01825(14) 0.0413(13) Uani 1 1 d . . . . .
H19A H 0.090935 0.723019 1.040607 0.062 Uiso 1 1 calc R U . . .
H19B H 0.138501 0.791777 1.020540 0.062 Uiso 1 1 calc R U . . .
H19C H 0.191361 0.691537 1.013752 0.062 Uiso 1 1 calc R U . . .
C20 C -0.0362(5) 0.9076(4) 0.99011(15) 0.0415(13) Uani 1 1 d . . . . .
H20A H -0.092818 0.915552 1.008683 0.062 Uiso 1 1 calc R U . . .
H20B H -0.055609 0.952263 0.970904 0.062 Uiso 1 1 calc R U . . .
H20C H 0.023188 0.911734 1.000856 0.062 Uiso 1 1 calc R U . . .
C21 C 0.1117(4) 1.1340(4) 0.84191(14) 0.0368(12) Uani 1 1 d . . . . .
C22 C 0.0685(4) 1.1263(3) 0.87763(14) 0.0362(12) Uani 1 1 d . . . . .
C23 C -0.0138(4) 1.0953(3) 0.87566(14) 0.0364(12) Uani 1 1 d . . . . .
C24 C -0.0223(4) 1.0849(3) 0.83893(15) 0.0361(12) Uani 1 1 d . . . . .
C25 C 0.0543(5) 1.1096(4) 0.81809(15) 0.0384(12) Uani 1 1 d . . . . .
C26 C 0.1963(5) 1.1707(4) 0.83107(17) 0.0466(14) Uani 1 1 d . . . . .
H26A H 0.167468 1.231657 0.823897 0.070 Uiso 1 1 calc R U . . .
H26B H 0.239090 1.139505 0.810745 0.070 Uiso 1 1 calc R U . . .
H26C H 0.237462 1.164840 0.851506 0.070 Uiso 1 1 calc R U . . .
C27 C 0.1023(5) 1.1511(4) 0.91098(15) 0.0430(13) Uani 1 1 d . . . . .
H27A H 0.087727 1.213506 0.910335 0.065 Uiso 1 1 calc R U . . .
H27B H 0.175490 1.122312 0.912064 0.065 Uiso 1 1 calc R U . . .
H27C H 0.065782 1.133627 0.932326 0.065 Uiso 1 1 calc R U . . .
C28 C -0.0868(5) 1.0835(4) 0.90669(16) 0.0469(14) Uani 1 1 d . . . . .
H28A H -0.145187 1.136190 0.908992 0.070 Uiso 1 1 calc R U . . .
H28B H -0.052286 1.071131 0.929059 0.070 Uiso 1 1 calc R U . . .
H28C H -0.110146 1.035500 0.902142 0.070 Uiso 1 1 calc R U . . .
C29 C -0.1058(5) 1.0600(4) 0.82426(17) 0.0450(14) Uani 1 1 d . . . . .
H29A H -0.163845 1.111712 0.820198 0.068 Uiso 1 1 calc R U . . .
H29B H -0.127210 1.020700 0.841695 0.068 Uiso 1 1 calc R U . . .
H29C H -0.080241 1.031477 0.801420 0.068 Uiso 1 1 calc R U . . .
C30 C 0.0654(5) 1.1188(4) 0.77762(15) 0.0445(14) Uani 1 1 d . . . . .
H30A H 0.023835 1.176557 0.769790 0.067 Uiso 1 1 calc R U . . .
H30B H 0.042716 1.075901 0.767207 0.067 Uiso 1 1 calc R U . . .
H30C H 0.136779 1.109886 0.769473 0.067 Uiso 1 1 calc R U . . .
C31 C 0.4998(5) 0.9058(4) 0.94779(16) 0.0433(14) Uani 1 1 d . . . . .
C32 C 0.4042(5) 0.9453(4) 0.96632(15) 0.0412(13) Uani 1 1 d . . . . .
C33 C 0.3784(4) 0.8826(4) 0.98945(15) 0.0401(13) Uani 1 1 d . . . . .
C34 C 0.4586(5) 0.8042(4) 0.98521(14) 0.0406(13) Uani 1 1 d . . . . .
C35 C 0.5345(5) 0.8183(4) 0.95971(15) 0.0417(13) Uani 1 1 d . . . . .
C36 C 0.5581(6) 0.9506(5) 0.92226(19) 0.0610(19) Uani 1 1 d . . . . .
H36A H 0.601539 0.971271 0.935801 0.091 Uiso 1 1 calc R U . . .
H36B H 0.510451 0.999427 0.909899 0.091 Uiso 1 1 calc R U . . .
H36C H 0.600353 0.910278 0.904418 0.091 Uiso 1 1 calc R U . . .
C37 C 0.3451(6) 1.0399(4) 0.96539(19) 0.0586(18) Uani 1 1 d . . . . .
H37A H 0.362575 1.066991 0.985247 0.088 Uiso 1 1 calc R U . . .
H37B H 0.272208 1.047835 0.967971 0.088 Uiso 1 1 calc R U . . .
H37C H 0.362139 1.066469 0.942355 0.088 Uiso 1 1 calc R U . . .
C38 C 0.2870(5) 0.8980(4) 1.01610(16) 0.0494(15) Uani 1 1 d . . . . .
H38A H 0.293158 0.932798 1.035449 0.074 Uiso 1 1 calc R U . . .
H38B H 0.282707 0.842749 1.026372 0.074 Uiso 1 1 calc R U . . .
H38C H 0.225538 0.928435 1.003869 0.074 Uiso 1 1 calc R U . . .
C39 C 0.4689(5) 0.7218(4) 1.00662(15) 0.0445(14) Uani 1 1 d . . . . .
H39A H 0.505525 0.720169 1.027911 0.067 Uiso 1 1 calc R U . . .
H39B H 0.506700 0.673162 0.991675 0.067 Uiso 1 1 calc R U . . .
H39C H 0.401272 0.718231 1.014302 0.067 Uiso 1 1 calc R U . . .
C40 C 0.6367(5) 0.7549(4) 0.95011(16) 0.0498(15) Uani 1 1 d . . . . .
H40A H 0.686413 0.762971 0.965071 0.075 Uiso 1 1 calc R U . . .
H40B H 0.657032 0.763723 0.924606 0.075 Uiso 1 1 calc R U . . .
H40C H 0.633503 0.696428 0.954360 0.075 Uiso 1 1 calc R U . . .
C41 C 0.6336(5) 0.6410(4) 0.72874(14) 0.0421(14) Uani 1 1 d . . . . .
C42 C 0.5559(5) 0.6775(4) 0.70556(15) 0.0400(13) Uani 1 1 d . . . . .
C43 C 0.5554(5) 0.6122(4) 0.68265(15) 0.0403(13) Uani 1 1 d . . . . .
C44 C 0.6320(4) 0.5355(4) 0.69251(14) 0.0385(12) Uani 1 1 d . . . . .
C45 C 0.6804(4) 0.5545(4) 0.72093(15) 0.0399(13) Uani 1 1 d . . . . .
C46 C 0.6703(6) 0.6864(5) 0.75573(18) 0.0609(19) Uani 1 1 d . . . . .
H46A H 0.739996 0.684951 0.748092 0.091 Uiso 1 1 calc R U . . .
H46B H 0.668843 0.657424 0.779557 0.091 Uiso 1 1 calc R U . . .
H46C H 0.625935 0.746298 0.757001 0.091 Uiso 1 1 calc R U . . .
C47 C 0.4896(6) 0.7696(4) 0.7027(2) 0.0597(18) Uani 1 1 d . . . . .
H47A H 0.512668 0.797751 0.681121 0.090 Uiso 1 1 calc R U . . .
H47B H 0.493532 0.799122 0.724143 0.090 Uiso 1 1 calc R U . . .
H47C H 0.419129 0.772155 0.700962 0.090 Uiso 1 1 calc R U . . .
C48 C 0.4956(6) 0.6252(5) 0.65020(16) 0.0553(17) Uani 1 1 d . . . . .
H48A H 0.527786 0.651317 0.630190 0.083 Uiso 1 1 calc R U . . .
H48B H 0.426122 0.663128 0.656038 0.083 Uiso 1 1 calc R U . . .
H48C H 0.493703 0.569533 0.643193 0.083 Uiso 1 1 calc R U . . .
C49 C 0.6658(5) 0.4526(4) 0.67297(17) 0.0533(16) Uani 1 1 d . . . . .
H49A H 0.717502 0.454430 0.653457 0.080 Uiso 1 1 calc R U . . .
H49B H 0.607374 0.444915 0.662845 0.080 Uiso 1 1 calc R U . . .
H49C H 0.694453 0.404381 0.689924 0.080 Uiso 1 1 calc R U . . .
C50 C 0.7758(5) 0.4931(5) 0.73541(19) 0.0617(19) Uani 1 1 d . . . . .
H50A H 0.827353 0.472712 0.715377 0.092 Uiso 1 1 calc R U . . .
H50B H 0.760698 0.444078 0.748098 0.092 Uiso 1 1 calc R U . . .
H50C H 0.801514 0.522782 0.752178 0.092 Uiso 1 1 calc R U . . .
C51 C 0.6792(5) 0.2620(4) 0.83427(16) 0.0413(13) Uani 1 1 d . . . . .
C52 C 0.6094(5) 0.2265(4) 0.85380(15) 0.0408(13) Uani 1 1 d . . . . .
C53 C 0.5647(5) 0.1921(4) 0.82862(15) 0.0395(12) Uani 1 1 d . . . . .
C54 C 0.6101(4) 0.2042(3) 0.79380(14) 0.0375(12) Uani 1 1 d . . . . .
C55 C 0.6810(4) 0.2479(4) 0.79733(15) 0.0379(12) Uani 1 1 d . . . . .
C56 C 0.7502(5) 0.2979(4) 0.8508(2) 0.0571(17) Uani 1 1 d . . . . .
H56A H 0.815140 0.252354 0.853698 0.086 Uiso 1 1 calc R U . . .
H56B H 0.720015 0.320238 0.874419 0.086 Uiso 1 1 calc R U . . .
H56C H 0.761696 0.344537 0.834989 0.086 Uiso 1 1 calc R U . . .
C57 C 0.5928(6) 0.2168(5) 0.89377(17) 0.0567(17) Uani 1 1 d . . . . .
H57A H 0.638072 0.161043 0.902141 0.085 Uiso 1 1 calc R U . . .
H57B H 0.522019 0.220128 0.900353 0.085 Uiso 1 1 calc R U . . .
H57C H 0.607300 0.262960 0.905077 0.085 Uiso 1 1 calc R U . . .
C58 C 0.4921(5) 0.1421(4) 0.83786(19) 0.0521(16) Uani 1 1 d . . . . .
H58A H 0.529209 0.084374 0.847207 0.078 Uiso 1 1 calc R U . . .
H58B H 0.460182 0.137541 0.816159 0.078 Uiso 1 1 calc R U . . .
H58C H 0.439534 0.171776 0.856231 0.078 Uiso 1 1 calc R U . . .
C59 C 0.5935(5) 0.1692(4) 0.75984(16) 0.0504(15) Uani 1 1 d . . . . .
H59A H 0.638568 0.109714 0.757737 0.076 Uiso 1 1 calc R U . . .
H59B H 0.608493 0.204183 0.739042 0.076 Uiso 1 1 calc R U . . .
H59C H 0.522686 0.170812 0.760488 0.076 Uiso 1 1 calc R U . . .
C60 C 0.7512(5) 0.2673(4) 0.76750(18) 0.0507(15) Uani 1 1 d . . . . .
H60A H 0.813950 0.218317 0.765140 0.076 Uiso 1 1 calc R U . . .
H60B H 0.767247 0.318466 0.773024 0.076 Uiso 1 1 calc R U . . .
H60C H 0.718311 0.277959 0.744809 0.076 Uiso 1 1 calc R U . . .
C61 C 0.2072(4) 0.3547(4) 0.71385(14) 0.0379(12) Uani 1 1 d . . . . .
C62 C 0.1450(4) 0.4386(4) 0.70418(14) 0.0386(12) Uani 1 1 d . . . . .
C63 C 0.2031(4) 0.4783(4) 0.68038(13) 0.0357(12) Uani 1 1 d . . . . .
C64 C 0.3029(4) 0.4181(4) 0.67523(14) 0.0365(12) Uani 1 1 d . . . . .
C65 C 0.3043(4) 0.3424(4) 0.69589(14) 0.0377(12) Uani 1 1 d . . . . .
C66 C 0.1729(5) 0.2868(4) 0.73528(16) 0.0509(16) Uani 1 1 d . . . . .
H66A H 0.152911 0.252485 0.718842 0.076 Uiso 1 1 calc R U . . .
H66B H 0.114811 0.314402 0.752165 0.076 Uiso 1 1 calc R U . . .
H66C H 0.228730 0.249377 0.748774 0.076 Uiso 1 1 calc R U . . .
C67 C 0.0328(5) 0.4737(5) 0.71437(16) 0.0503(15) Uani 1 1 d . . . . .
H67A H -0.004261 0.460530 0.695791 0.075 Uiso 1 1 calc R U . . .
H67B H 0.012609 0.536138 0.716378 0.075 Uiso 1 1 calc R U . . .
H67C H 0.016763 0.447289 0.737578 0.075 Uiso 1 1 calc R U . . .
C68 C 0.1640(5) 0.5638(4) 0.66072(15) 0.0464(14) Uani 1 1 d . . . . .
H68A H 0.141134 0.555973 0.637580 0.070 Uiso 1 1 calc R U . . .
H68B H 0.218350 0.589553 0.656421 0.070 Uiso 1 1 calc R U . . .
H68C H 0.106893 0.601878 0.675315 0.070 Uiso 1 1 calc R U . . .
C69 C 0.3868(5) 0.4306(4) 0.64977(15) 0.0423(13) Uani 1 1 d . . . . .
H69A H 0.386524 0.405887 0.626655 0.063 Uiso 1 1 calc R U . . .
H69B H 0.452032 0.402074 0.659971 0.063 Uiso 1 1 calc R U . . .
H69C H 0.376759 0.492242 0.645972 0.063 Uiso 1 1 calc R U . . .
C70 C 0.3907(5) 0.2594(4) 0.69581(17) 0.0501(15) Uani 1 1 d . . . . .
H70A H 0.380485 0.221239 0.678629 0.075 Uiso 1 1 calc R U . . .
H70B H 0.393622 0.231806 0.720027 0.075 Uiso 1 1 calc R U . . .
H70C H 0.454629 0.270875 0.688717 0.075 Uiso 1 1 calc R U . . .
C111 C 0.7412(5) 0.7758(5) 0.8344(2) 0.0635(19) Uani 1 1 d . . . . .
H11A H 0.728399 0.721850 0.829979 0.076 Uiso 1 1 calc R U . . .
H11B H 0.745200 0.778818 0.860577 0.076 Uiso 1 1 calc R U . . .
C112 C 0.8395(6) 0.7788(6) 0.8136(2) 0.074(2) Uani 1 1 d . . . . .
H11C H 0.863768 0.733587 0.795583 0.089 Uiso 1 1 calc R U . . .
H11D H 0.893260 0.771400 0.830084 0.089 Uiso 1 1 calc R U . . .
C113 C 0.8096(7) 0.8682(6) 0.7952(2) 0.080(2) Uani 1 1 d . . . . .
H11E H 0.859658 0.897188 0.798551 0.096 Uiso 1 1 calc R U . . .
H11F H 0.805209 0.864757 0.769009 0.096 Uiso 1 1 calc R U . . .
C114 C 0.7083(6) 0.9150(6) 0.8131(2) 0.073(2) Uani 1 1 d . . . . .
H11G H 0.715468 0.941242 0.835390 0.088 Uiso 1 1 calc R U . . .
H11H H 0.667987 0.960679 0.796781 0.088 Uiso 1 1 calc R U . . .
C115 C 0.5753(6) 0.9578(5) 0.7241(2) 0.0598(18) Uani 1 1 d . . . . .
H11I H 0.611322 0.897231 0.718077 0.072 Uiso 1 1 calc R U . . .
H11J H 0.626383 0.985030 0.728454 0.072 Uiso 1 1 calc R U . . .
C116 C 0.5135(8) 1.0052(6) 0.6935(2) 0.089(3) Uani 1 1 d . . . . .
H11K H 0.528164 0.969455 0.672133 0.107 Uiso 1 1 calc R U . . .
H11L H 0.527371 1.059667 0.686553 0.107 Uiso 1 1 calc R U . . .
C117 C 0.4050(7) 1.0223(6) 0.7092(2) 0.078(2) Uani 1 1 d . . . . .
H11M H 0.359600 1.077111 0.699300 0.093 Uiso 1 1 calc R U . . .
H11N H 0.379532 0.975023 0.704376 0.093 Uiso 1 1 calc R U . . .
C118 C 0.4127(6) 1.0266(5) 0.74815(19) 0.0612(19) Uani 1 1 d . . . . .
H11O H 0.413679 1.084062 0.753948 0.073 Uiso 1 1 calc R U . . .
H11P H 0.355009 1.014619 0.762471 0.073 Uiso 1 1 calc R U . . .
O21A O 0.1799(18) 0.3458(17) 0.9096(5) 0.056(6) Uani 0.62(3) 1 d D U P A 1
C21A C 0.2713(18) 0.2790(19) 0.9181(4) 0.062(6) Uani 0.62(3) 1 d D U P A 1
H21A H 0.330044 0.283629 0.901923 0.075 Uiso 0.62(3) 1 calc R U P A 1
H21B H 0.264700 0.221563 0.916043 0.075 Uiso 0.62(3) 1 calc R U P A 1
C22A C 0.2830(11) 0.2942(15) 0.9562(4) 0.080(5) Uani 0.62(3) 1 d D U P A 1
H22A H 0.311095 0.341713 0.957510 0.097 Uiso 0.62(3) 1 calc R U P A 1
H22B H 0.327329 0.241714 0.968190 0.097 Uiso 0.62(3) 1 calc R U P A 1
C23A C 0.1739(13) 0.3181(18) 0.9730(5) 0.093(8) Uani 0.62(3) 1 d D U P A 1
H23A H 0.157288 0.266295 0.982571 0.111 Uiso 0.62(3) 1 calc R U P A 1
H23B H 0.162358 0.358260 0.992678 0.111 Uiso 0.62(3) 1 calc R U P A 1
C24A C 0.1127(16) 0.360(3) 0.9422(6) 0.057(6) Uani 0.62(3) 1 d D U P A 1
H24A H 0.058018 0.334935 0.940450 0.069 Uiso 0.62(3) 1 calc R U P A 1
H24B H 0.081228 0.422380 0.945738 0.069 Uiso 0.62(3) 1 calc R U P A 1
O21B O 0.179(2) 0.329(2) 0.9122(6) 0.032(4) Uani 0.38(3) 1 d D U P A 2
C21B C 0.2726(17) 0.273(2) 0.9244(5) 0.033(5) Uani 0.38(3) 1 d D U P A 2
H21C H 0.326325 0.300587 0.919823 0.039 Uiso 0.38(3) 1 calc R U P A 2
H21D H 0.294665 0.218534 0.911770 0.039 Uiso 0.38(3) 1 calc R U P A 2
C22B C 0.2519(18) 0.2581(10) 0.9638(4) 0.045(6) Uani 0.38(3) 1 d D U P A 2
H22C H 0.314575 0.243762 0.976554 0.054 Uiso 0.38(3) 1 calc R U P A 2
H22D H 0.222001 0.211204 0.968590 0.054 Uiso 0.38(3) 1 calc R U P A 2
C23B C 0.176(2) 0.3447(14) 0.9750(7) 0.050(6) Uani 0.38(3) 1 d D U P A 2
H23C H 0.134291 0.338840 0.997552 0.060 Uiso 0.38(3) 1 calc R U P A 2
H23D H 0.209941 0.387515 0.977967 0.060 Uiso 0.38(3) 1 calc R U P A 2
C24B C 0.114(2) 0.367(4) 0.9431(9) 0.046(8) Uani 0.38(3) 1 d D U P A 2
H24C H 0.056147 0.344281 0.947101 0.056 Uiso 0.38(3) 1 calc R U P A 2
H24D H 0.086539 0.430176 0.939218 0.056 Uiso 0.38(3) 1 calc R U P A 2
C125 C -0.0240(6) 0.3857(5) 0.85977(19) 0.0573(17) Uani 1 1 d . . . . .
H12I H -0.082845 0.375663 0.874129 0.069 Uiso 1 1 calc R U . . .
H12J H 0.037146 0.335102 0.862991 0.069 Uiso 1 1 calc R U . . .
C126 C -0.0437(6) 0.4035(6) 0.8206(2) 0.068(2) Uani 1 1 d . . . . .
H12K H -0.079888 0.366223 0.812607 0.082 Uiso 1 1 calc R U . . .
H12L H 0.020315 0.395016 0.805164 0.082 Uiso 1 1 calc R U . . .
C127 C -0.1101(6) 0.4975(6) 0.81991(18) 0.065(2) Uani 1 1 d . . . . .
H12M H -0.183120 0.502959 0.822685 0.078 Uiso 1 1 calc R U . . .
H12N H -0.095999 0.527733 0.797121 0.078 Uiso 1 1 calc R U . . .
C128 C -0.0797(5) 0.5333(5) 0.85228(17) 0.0521(16) Uani 1 1 d . . . . .
H12O H -0.048310 0.577854 0.844070 0.062 Uiso 1 1 calc R U . . .
H12P H -0.140205 0.559298 0.868922 0.062 Uiso 1 1 calc R U . . .
C131 C 0.5539(6) 0.4862(6) 0.9462(2) 0.067(2) Uani 1 1 d . . . . .
H13A H 0.547921 0.429026 0.942851 0.080 Uiso 1 1 calc R U . . .
H13B H 0.491526 0.521314 0.959895 0.080 Uiso 1 1 calc R U . . .
C132 C 0.6456(6) 0.4775(6) 0.9655(2) 0.072(2) Uani 1 1 d . . . . .
H13C H 0.634599 0.528009 0.980144 0.086 Uiso 1 1 calc R U . . .
H13D H 0.663009 0.424889 0.981373 0.086 Uiso 1 1 calc R U . . .
C133 C 0.7265(7) 0.4722(7) 0.9360(2) 0.084(3) Uani 1 1 d . . . . .
H13E H 0.762824 0.411686 0.929993 0.101 Uiso 1 1 calc R U . . .
H13F H 0.776184 0.498292 0.942940 0.101 Uiso 1 1 calc R U . . .
C134 C 0.6712(5) 0.5218(5) 0.90474(19) 0.0561(17) Uani 1 1 d . . . . .
H13G H 0.677974 0.579956 0.902142 0.067 Uiso 1 1 calc R U . . .
H13H H 0.699453 0.491772 0.882074 0.067 Uiso 1 1 calc R U . . .
C141 C 0.0322(6) 0.7595(5) 0.72381(18) 0.0611(18) Uani 1 1 d D . . . .
H14A H -0.041025 0.772219 0.721057 0.073 Uiso 1 1 calc R U . . .
H14B H 0.063715 0.696662 0.727732 0.073 Uiso 1 1 calc R U . . .
C142 C 0.0831(7) 0.7914(5) 0.69084(19) 0.068(2) Uani 1 1 d D . . . .
H14C H 0.040541 0.802436 0.670166 0.081 Uiso 1 1 calc R U . . .
H14D H 0.150235 0.749190 0.684003 0.081 Uiso 1 1 calc R U . . .
C143 C 0.0942(6) 0.8745(5) 0.7024(2) 0.070(2) Uani 1 1 d D . . . .
H14E H 0.166521 0.868157 0.704215 0.083 Uiso 1 1 calc R U . . .
H14F H 0.065116 0.922725 0.685110 0.083 Uiso 1 1 calc R U . . .
C144 C 0.0360(6) 0.8886(4) 0.7385(2) 0.0634(19) Uani 1 1 d D . . . .
H14G H 0.064916 0.919554 0.753978 0.076 Uiso 1 1 calc R U . . .
H14H H -0.036300 0.922136 0.736015 0.076 Uiso 1 1 calc R U . . .
Dy7 Dy 0.83285(2) 0.30625(2) 0.51963(2) 0.03595(7) Uani 1 1 d . . . . .
Dy8 Dy 0.82036(2) 0.10684(2) 0.58687(2) 0.03271(6) Uani 1 1 d . . . . .
Dy9 Dy 1.05745(2) 0.19130(2) 0.58769(2) 0.03488(7) Uani 1 1 d . . . . .
K5 K 0.86262(11) -0.19990(9) 0.52749(3) 0.0429(3) Uani 1 1 d . . . . .
K6 K 0.88093(12) 0.06138(9) 0.46745(4) 0.0511(3) Uani 1 1 d . . . . .
Cl21 Cl 0.84270(11) 0.26686(8) 0.59593(3) 0.0370(3) Uani 1 1 d . . . . .
Cl22 Cl 0.71676(11) 0.20059(10) 0.53144(4) 0.0415(3) Uani 1 1 d . . . . .
Cl23 Cl 1.00409(11) 0.05252(9) 0.61492(4) 0.0395(3) Uani 1 1 d . . . . .
Cl24 Cl 1.01469(11) 0.32264(9) 0.53572(3) 0.0405(3) Uani 1 1 d . . . . .
Cl25 Cl 1.21162(12) 0.09758(10) 0.54699(4) 0.0466(3) Uani 1 1 d . . . . .
Cl26 Cl 0.90696(12) 0.25605(10) 0.45507(4) 0.0448(3) Uani 1 1 d . . . . .
Cl27 Cl 0.87405(13) -0.02920(10) 0.54789(4) 0.0474(3) Uani 1 1 d . . . . .
Cl28 Cl 0.96595(10) 0.13762(8) 0.53264(3) 0.0353(3) Uani 1 1 d . . . . .
O51 O 0.6633(4) -0.1874(4) 0.53186(15) 0.0764(16) Uani 1 1 d . . . . .
O52 O 0.8311(4) -0.2838(4) 0.58984(13) 0.0697(15) Uani 1 1 d . . . . .
C71 C 0.7866(5) 0.4705(4) 0.5032(2) 0.0554(17) Uani 1 1 d . . . . .
C72 C 0.7306(6) 0.4418(4) 0.48051(17) 0.0543(17) Uani 1 1 d . . . . .
C73 C 0.6571(6) 0.4162(4) 0.5029(2) 0.0562(17) Uani 1 1 d . . . . .
C74 C 0.6671(5) 0.4307(4) 0.53822(18) 0.0525(16) Uani 1 1 d . . . . .
C75 C 0.7456(6) 0.4649(4) 0.53907(18) 0.0527(16) Uani 1 1 d . . . . .
C76 C 0.8673(7) 0.5105(6) 0.4909(3) 0.091(3) Uani 1 1 d . . . . .
H76A H 0.835258 0.571630 0.484732 0.137 Uiso 1 1 calc R U . . .
H76B H 0.907338 0.481547 0.469654 0.137 Uiso 1 1 calc R U . . .
H76C H 0.911905 0.504363 0.510332 0.137 Uiso 1 1 calc R U . . .
C77 C 0.7396(8) 0.4484(6) 0.44015(19) 0.090(3) Uani 1 1 d . . . . .
H77A H 0.696929 0.505453 0.431918 0.135 Uiso 1 1 calc R U . . .
H77B H 0.717106 0.404290 0.430675 0.135 Uiso 1 1 calc R U . . .
H77C H 0.810504 0.439886 0.431429 0.135 Uiso 1 1 calc R U . . .
C78 C 0.5749(8) 0.3873(6) 0.4901(3) 0.099(3) Uani 1 1 d . . . . .
H78A H 0.514717 0.437411 0.486277 0.148 Uiso 1 1 calc R U . . .
H78B H 0.557037 0.347593 0.508241 0.148 Uiso 1 1 calc R U . . .
H78C H 0.599382 0.358105 0.467303 0.148 Uiso 1 1 calc R U . . .
C79 C 0.5973(7) 0.4203(6) 0.5708(2) 0.086(3) Uani 1 1 d . . . . .
H79A H 0.542148 0.474659 0.574508 0.129 Uiso 1 1 calc R U . . .
H79B H 0.635956 0.404389 0.592170 0.129 Uiso 1 1 calc R U . . .
H79C H 0.568732 0.375149 0.566622 0.129 Uiso 1 1 calc R U . . .
C80 C 0.7761(8) 0.4965(5) 0.5718(2) 0.089(3) Uani 1 1 d . . . . .
H80A H 0.737382 0.557532 0.574502 0.134 Uiso 1 1 calc R U . . .
H80B H 0.848857 0.489126 0.568828 0.134 Uiso 1 1 calc R U . . .
H80C H 0.761758 0.463440 0.593360 0.134 Uiso 1 1 calc R U . . .
C81 C 0.7630(4) 0.0802(4) 0.65523(14) 0.0386(12) Uani 1 1 d . . . . .
C82 C 0.6909(4) 0.1569(4) 0.64368(14) 0.0382(12) Uani 1 1 d . . . . .
C83 C 0.6344(4) 0.1379(4) 0.61750(15) 0.0389(12) Uani 1 1 d . . . . .
C84 C 0.6732(5) 0.0487(4) 0.61281(16) 0.0434(13) Uani 1 1 d . . . . .
C85 C 0.7519(5) 0.0130(4) 0.63607(15) 0.0452(14) Uani 1 1 d . . . . .
C86 C 0.8280(5) 0.0690(5) 0.68619(16) 0.0526(16) Uani 1 1 d . . . . .
H86A H 0.791970 0.055063 0.708435 0.079 Uiso 1 1 calc R U . . .
H86B H 0.842652 0.122355 0.688890 0.079 Uiso 1 1 calc R U . . .
H86C H 0.891887 0.022126 0.681443 0.079 Uiso 1 1 calc R U . . .
C87 C 0.6686(5) 0.2438(4) 0.65952(15) 0.0429(13) Uani 1 1 d . . . . .
H87A H 0.623476 0.247580 0.681639 0.064 Uiso 1 1 calc R U . . .
H87B H 0.635599 0.289163 0.642039 0.064 Uiso 1 1 calc R U . . .
H87C H 0.732287 0.251002 0.665157 0.064 Uiso 1 1 calc R U . . .
C88 C 0.5424(5) 0.2001(5) 0.60150(16) 0.0505(15) Uani 1 1 d . . . . .
H88A H 0.481422 0.201549 0.617232 0.076 Uiso 1 1 calc R U . . .
H88B H 0.536537 0.181677 0.577612 0.076 Uiso 1 1 calc R U . . .
H88C H 0.549176 0.257597 0.599216 0.076 Uiso 1 1 calc R U . . .
C89 C 0.6304(6) 0.0003(5) 0.58943(18) 0.0578(18) Uani 1 1 d . . . . .
H89A H 0.567581 -0.005894 0.601562 0.087 Uiso 1 1 calc R U . . .
H89B H 0.679970 -0.056756 0.585249 0.087 Uiso 1 1 calc R U . . .
H89C H 0.615912 0.031999 0.566280 0.087 Uiso 1 1 calc R U . . .
C90 C 0.8118(7) -0.0805(5) 0.6411(2) 0.066(2) Uani 1 1 d . . . . .
H90A H 0.789106 -0.102905 0.664275 0.098 Uiso 1 1 calc R U . . .
H90B H 0.884164 -0.087179 0.640830 0.098 Uiso 1 1 calc R U . . .
H90C H 0.801234 -0.112471 0.621503 0.098 Uiso 1 1 calc R U . . .
C91 C 1.2042(5) 0.1821(4) 0.62845(15) 0.0463(14) Uani 1 1 d . . . . .
C92 C 1.1743(5) 0.2661(5) 0.61312(17) 0.0524(17) Uani 1 1 d . . . . .
C93 C 1.0744(6) 0.3093(4) 0.62764(17) 0.0495(16) Uani 1 1 d . . . . .
C94 C 1.0432(5) 0.2522(4) 0.65254(15) 0.0448(14) Uani 1 1 d . . . . .
C95 C 1.1238(5) 0.1730(4) 0.65302(15) 0.0405(13) Uani 1 1 d . . . . .
C96 C 1.2417(7) 0.3042(6) 0.5883(2) 0.071(2) Uani 1 1 d . . . . .
H96A H 1.281220 0.327219 0.602738 0.106 Uiso 1 1 calc R U . . .
H96B H 1.199777 0.350686 0.573153 0.106 Uiso 1 1 calc R U . . .
H96C H 1.288043 0.259610 0.573037 0.106 Uiso 1 1 calc R U . . .
C97 C 1.0189(7) 0.4035(5) 0.6210(2) 0.074(2) Uani 1 1 d . . . . .
H97A H 0.946205 0.415284 0.627581 0.110 Uiso 1 1 calc R U . . .
H97B H 1.029431 0.419073 0.595364 0.110 Uiso 1 1 calc R U . . .
H97C H 1.045101 0.437427 0.635589 0.110 Uiso 1 1 calc R U . . .
C98 C 0.9471(6) 0.2730(5) 0.67683(17) 0.0616(19) Uani 1 1 d . . . . .
H98A H 0.958252 0.293282 0.699650 0.092 Uiso 1 1 calc R U . . .
H98B H 0.927160 0.221255 0.681580 0.092 Uiso 1 1 calc R U . . .
H98C H 0.893147 0.317922 0.665163 0.092 Uiso 1 1 calc R U . . .
C99 C 1.1278(5) 0.0978(4) 0.67830(15) 0.0485(15) Uani 1 1 d . . . . .
H99A H 1.159555 0.102645 0.699980 0.073 Uiso 1 1 calc R U . . .
H99B H 1.167786 0.044598 0.666438 0.073 Uiso 1 1 calc R U . . .
H99C H 1.058698 0.096617 0.685067 0.073 Uiso 1 1 calc R U . . .
C100 C 1.3088(5) 0.1155(5) 0.62330(17) 0.0555(17) Uani 1 1 d . . . . .
H10A H 1.355707 0.129725 0.637654 0.083 Uiso 1 1 calc R U . . .
H10B H 1.333328 0.115151 0.597745 0.083 Uiso 1 1 calc R U . . .
H10C H 1.304789 0.058581 0.631160 0.083 Uiso 1 1 calc R U . . .
C151 C 0.6507(13) -0.2606(8) 0.5199(4) 0.146(6) Uani 1 1 d . . . . .
H15A H 0.634348 -0.295451 0.540884 0.175 Uiso 1 1 calc R U . . .
H15B H 0.714807 -0.295601 0.507120 0.175 Uiso 1 1 calc R U . . .
C152 C 0.5704(12) -0.2383(9) 0.4961(3) 0.137(5) Uani 1 1 d . . . . .
H15C H 0.510587 -0.252173 0.507725 0.164 Uiso 1 1 calc R U . . .
H15D H 0.593357 -0.269607 0.473487 0.164 Uiso 1 1 calc R U . . .
C153 C 0.5450(7) -0.1429(7) 0.4886(2) 0.086(3) Uani 1 1 d . . . . .
H15E H 0.577191 -0.130216 0.464956 0.103 Uiso 1 1 calc R U . . .
H15F H 0.470685 -0.114179 0.488987 0.103 Uiso 1 1 calc R U . . .
C154 C 0.5878(6) -0.1154(6) 0.5186(2) 0.072(2) Uani 1 1 d . . . . .
H15G H 0.617237 -0.069860 0.509805 0.087 Uiso 1 1 calc R U . . .
H15H H 0.533741 -0.092118 0.537923 0.087 Uiso 1 1 calc R U . . .
C155 C 0.9146(7) -0.3374(7) 0.6091(3) 0.102(4) Uani 1 1 d . . . . .
H15I H 0.970723 -0.312711 0.606723 0.123 Uiso 1 1 calc R U . . .
H15J H 0.940267 -0.395700 0.599351 0.123 Uiso 1 1 calc R U . . .
C156 C 0.8763(8) -0.3414(9) 0.6468(3) 0.124(5) Uani 1 1 d . . . . .
H15K H 0.902946 -0.400714 0.657188 0.149 Uiso 1 1 calc R U . . .
H15L H 0.897433 -0.302683 0.661080 0.149 Uiso 1 1 calc R U . . .
C157 C 0.7713(7) -0.3156(9) 0.6473(3) 0.119(5) Uani 1 1 d . . . . .
H15M H 0.740456 -0.273293 0.666164 0.143 Uiso 1 1 calc R U . . .
H15N H 0.747531 -0.365774 0.652942 0.143 Uiso 1 1 calc R U . . .
C158 C 0.7400(5) -0.2770(5) 0.61213(19) 0.0551(16) Uani 1 1 d . . . . .
H15O H 0.699977 -0.307885 0.601721 0.066 Uiso 1 1 calc R U . . .
H15P H 0.697749 -0.215938 0.614374 0.066 Uiso 1 1 calc R U . . .
O61A O 0.7410(8) 0.1499(10) 0.4288(3) 0.092(5) Uani 0.646(16) 1 d D U P B 3
C61A C 0.7596(13) 0.1765(12) 0.3932(3) 0.077(5) Uani 0.646(16) 1 d D U P B 3
H61A H 0.833281 0.156604 0.385769 0.092 Uiso 0.646(16) 1 calc R U P B 3
H61B H 0.733112 0.239883 0.390124 0.092 Uiso 0.646(16) 1 calc R U P B 3
C62A C 0.7041(19) 0.1352(19) 0.3720(5) 0.091(6) Uani 0.646(16) 1 d D U P B 3
H62A H 0.746132 0.075619 0.366392 0.109 Uiso 0.646(16) 1 calc R U P B 3
H62B H 0.684584 0.168446 0.349172 0.109 Uiso 0.646(16) 1 calc R U P B 3
C63A C 0.6105(12) 0.1365(13) 0.3970(4) 0.095(5) Uani 0.646(16) 1 d D U P B 3
H63A H 0.550232 0.184648 0.390245 0.114 Uiso 0.646(16) 1 calc R U P B 3
H63B H 0.595802 0.081782 0.396600 0.114 Uiso 0.646(16) 1 calc R U P B 3
C64A C 0.6395(11) 0.1481(16) 0.4326(4) 0.096(6) Uani 0.646(16) 1 d D U P B 3
H64A H 0.593188 0.202543 0.442488 0.115 Uiso 0.646(16) 1 calc R U P B 3
H64B H 0.634602 0.100150 0.449455 0.115 Uiso 0.646(16) 1 calc R U P B 3
O61B O 0.6864(18) 0.1499(11) 0.4351(4) 0.076(7) Uani 0.354(16) 1 d D U P B 4
C61B C 0.6870(16) 0.2309(11) 0.4194(5) 0.073(6) Uani 0.354(16) 1 d D U P B 4
H61C H 0.720941 0.258828 0.434336 0.087 Uiso 0.354(16) 1 calc R U P B 4
H61D H 0.617039 0.269750 0.416276 0.087 Uiso 0.354(16) 1 calc R U P B 4
C62B C 0.745(2) 0.2087(19) 0.3839(7) 0.096(8) Uani 0.354(16) 1 d D U P B 4
H62C H 0.818510 0.198552 0.385639 0.116 Uiso 0.354(16) 1 calc R U P B 4
H62D H 0.720023 0.255171 0.365413 0.116 Uiso 0.354(16) 1 calc R U P B 4
C63B C 0.727(4) 0.127(3) 0.3748(8) 0.104(12) Uani 0.354(16) 1 d D U P B 4
H63C H 0.691791 0.135296 0.352251 0.125 Uiso 0.354(16) 1 calc R U P B 4
H63D H 0.791246 0.078633 0.371959 0.125 Uiso 0.354(16) 1 calc R U P B 4
C64B C 0.661(3) 0.1099(16) 0.4064(7) 0.090(8) Uani 0.354(16) 1 d D U P B 4
H64C H 0.587735 0.135988 0.402165 0.107 Uiso 0.354(16) 1 calc R U P B 4
H64D H 0.675555 0.047404 0.411632 0.107 Uiso 0.354(16) 1 calc R U P B 4

loop_
_atom_site_aniso_label
_atom_site_aniso_U_11
_atom_site_aniso_U_22
_atom_site_aniso_U_33
_atom_site_aniso_U_23
_atom_site_aniso_U_13
_atom_site_aniso_U_12
Dy1 0.03477(13) 0.03094(13) 0.02579(12) -0.00289(9) -0.00045(9) -0.01271(10)
Dy2 0.03574(13) 0.03097(13) 0.02592(12) -0.00188(9) -0.00139(9) -0.01243(10)
Dy3 0.03590(13) 0.03683(14) 0.02724(12) -0.00125(10) -0.00304(10) -0.01483(11)
Dy4 0.03387(13) 0.03274(13) 0.02585(12) -0.00288(9) -0.00036(9) -0.01417(10)
Dy5 0.03530(13) 0.03194(13) 0.02667(12) -0.00184(9) -0.00254(10) -0.01215(10)
Dy6 0.03441(13) 0.03588(13) 0.02536(12) -0.00239(9) -0.00213(9) -0.01551(11)
K1 0.0459(7) 0.0421(7) 0.0351(6) -0.0017(5) -0.0002(5) -0.0181(6)
K2 0.0428(7) 0.0390(6) 0.0325(6) -0.0013(5) -0.0013(5) -0.0175(5)
K3 0.0442(7) 0.0376(6) 0.0359(6) -0.0029(5) -0.0051(5) -0.0133(5)
K4 0.0439(7) 0.0482(7) 0.0378(6) 0.0001(5) -0.0051(5) -0.0144(6)
Cl1 0.0408(7) 0.0352(6) 0.0279(6) -0.0046(5) 0.0000(5) -0.0153(5)
Cl2 0.0396(7) 0.0363(7) 0.0341(6) 0.0010(5) -0.0060(5) -0.0144(6)
Cl3 0.0418(7) 0.0379(7) 0.0337(6) -0.0021(5) -0.0030(5) -0.0174(6)
Cl4 0.0393(7) 0.0393(7) 0.0338(6) 0.0021(5) -0.0043(5) -0.0150(6)
Cl5 0.0481(8) 0.0364(7) 0.0348(6) -0.0081(5) 0.0024(6) -0.0160(6)
Cl6 0.0462(7) 0.0420(7) 0.0279(6) -0.0029(5) -0.0001(5) -0.0127(6)
Cl7 0.0445(7) 0.0372(7) 0.0369(7) -0.0079(5) 0.0031(6) -0.0170(6)
Cl8 0.0382(7) 0.0437(7) 0.0357(7) -0.0025(5) -0.0017(5) -0.0130(6)
Cl9 0.0367(6) 0.0346(6) 0.0267(6) -0.0029(5) -0.0010(5) -0.0130(5)
Cl10 0.0394(7) 0.0352(6) 0.0273(6) -0.0047(5) -0.0003(5) -0.0145(5)
Cl11 0.0432(7) 0.0382(7) 0.0313(6) -0.0011(5) -0.0032(5) -0.0194(6)
Cl12 0.0406(7) 0.0390(7) 0.0358(6) 0.0032(5) -0.0065(5) -0.0166(6)
Cl14 0.0355(6) 0.0353(6) 0.0268(6) -0.0030(5) -0.0003(5) -0.0143(5)
Cl15 0.0442(7) 0.0405(7) 0.0279(6) -0.0030(5) -0.0005(5) -0.0159(6)
Cl16 0.0357(7) 0.0476(8) 0.0337(6) -0.0044(5) 0.0000(5) -0.0158(6)
Cl17 0.0373(7) 0.0387(7) 0.0335(6) -0.0006(5) -0.0056(5) -0.0152(6)
O11 0.050(3) 0.080(4) 0.072(3) 0.013(3) -0.012(2) -0.034(3)
O12 0.060(3) 0.076(3) 0.054(3) 0.018(2) -0.007(2) -0.028(3)
O22 0.053(3) 0.062(3) 0.047(2) -0.005(2) -0.012(2) -0.024(2)
O31 0.059(3) 0.088(4) 0.071(3) 0.036(3) -0.025(3) -0.038(3)
O41 0.063(3) 0.049(3) 0.049(2) 0.004(2) -0.017(2) -0.018(2)
C11 0.041(3) 0.045(3) 0.036(3) -0.001(2) 0.001(2) -0.024(3)
C12 0.043(3) 0.041(3) 0.036(3) -0.009(2) 0.004(2) -0.018(3)
C13 0.049(3) 0.034(3) 0.026(2) -0.001(2) 0.001(2) -0.019(3)
C14 0.040(3) 0.036(3) 0.031(3) -0.003(2) 0.004(2) -0.014(2)
C15 0.036(3) 0.039(3) 0.032(3) -0.001(2) 0.004(2) -0.019(2)
C16 0.041(3) 0.051(4) 0.046(3) 0.002(3) -0.005(3) -0.016(3)
C17 0.051(4) 0.063(4) 0.047(3) -0.006(3) -0.001(3) -0.033(3)
C18 0.062(4) 0.038(3) 0.047(3) 0.001(3) -0.001(3) -0.014(3)
C19 0.046(3) 0.047(3) 0.029(3) -0.002(2) -0.001(2) -0.014(3)
C20 0.050(3) 0.038(3) 0.035(3) -0.004(2) 0.004(2) -0.013(3)
C21 0.042(3) 0.036(3) 0.032(3) 0.000(2) 0.001(2) -0.012(2)
C22 0.047(3) 0.031(3) 0.031(3) 0.001(2) 0.000(2) -0.016(2)
C23 0.042(3) 0.030(3) 0.034(3) -0.002(2) 0.001(2) -0.008(2)
C24 0.037(3) 0.032(3) 0.038(3) 0.000(2) -0.004(2) -0.009(2)
C25 0.047(3) 0.035(3) 0.032(3) 0.000(2) -0.006(2) -0.012(3)
C26 0.053(4) 0.046(3) 0.043(3) -0.001(3) 0.003(3) -0.020(3)
C27 0.055(4) 0.043(3) 0.035(3) -0.001(2) -0.004(3) -0.021(3)
C28 0.052(4) 0.040(3) 0.043(3) -0.002(3) 0.008(3) -0.012(3)
C29 0.048(3) 0.040(3) 0.046(3) 0.001(3) -0.013(3) -0.011(3)
C30 0.055(4) 0.046(3) 0.032(3) 0.001(2) -0.005(3) -0.016(3)
C31 0.042(3) 0.055(4) 0.044(3) 0.000(3) -0.010(3) -0.029(3)
C32 0.052(3) 0.039(3) 0.040(3) -0.003(2) -0.014(3) -0.021(3)
C33 0.042(3) 0.046(3) 0.034(3) -0.007(2) -0.008(2) -0.015(3)
C34 0.048(3) 0.046(3) 0.031(3) 0.000(2) -0.009(2) -0.018(3)
C35 0.049(3) 0.046(3) 0.034(3) 0.001(2) -0.008(2) -0.020(3)
C36 0.064(4) 0.073(5) 0.058(4) 0.021(4) -0.025(3) -0.036(4)
C37 0.077(5) 0.044(4) 0.059(4) -0.008(3) -0.020(4) -0.019(3)
C38 0.055(4) 0.058(4) 0.034(3) -0.010(3) -0.001(3) -0.015(3)
C39 0.053(4) 0.048(3) 0.034(3) 0.000(2) -0.007(3) -0.016(3)
C40 0.044(3) 0.064(4) 0.039(3) 0.001(3) -0.008(3) -0.014(3)
C41 0.049(3) 0.061(4) 0.028(3) -0.008(2) 0.004(2) -0.033(3)
C42 0.045(3) 0.035(3) 0.041(3) 0.000(2) 0.006(2) -0.016(3)
C43 0.045(3) 0.049(3) 0.033(3) -0.002(2) 0.000(2) -0.023(3)
C44 0.042(3) 0.043(3) 0.032(3) -0.004(2) 0.006(2) -0.017(3)
C45 0.037(3) 0.050(3) 0.035(3) 0.001(2) 0.002(2) -0.019(3)
C46 0.069(5) 0.083(5) 0.049(4) -0.016(3) -0.002(3) -0.048(4)
C47 0.075(5) 0.042(4) 0.062(4) 0.000(3) 0.005(4) -0.023(3)
C48 0.067(4) 0.074(5) 0.034(3) 0.003(3) -0.007(3) -0.036(4)
C49 0.058(4) 0.053(4) 0.047(3) -0.013(3) 0.021(3) -0.021(3)
C50 0.042(4) 0.086(5) 0.051(4) 0.009(4) 0.000(3) -0.017(4)
C51 0.043(3) 0.036(3) 0.041(3) 0.001(2) -0.008(2) -0.007(3)
C52 0.042(3) 0.039(3) 0.036(3) 0.004(2) -0.005(2) -0.006(3)
C53 0.050(3) 0.036(3) 0.032(3) 0.005(2) -0.003(2) -0.014(3)
C54 0.044(3) 0.032(3) 0.032(3) 0.001(2) -0.003(2) -0.008(2)
C55 0.035(3) 0.036(3) 0.041(3) -0.003(2) 0.002(2) -0.011(2)
C56 0.055(4) 0.048(4) 0.072(5) -0.003(3) -0.025(3) -0.015(3)
C57 0.070(5) 0.053(4) 0.037(3) 0.002(3) -0.009(3) -0.006(3)
C58 0.055(4) 0.047(4) 0.056(4) 0.005(3) 0.001(3) -0.021(3)
C59 0.065(4) 0.043(3) 0.039(3) -0.008(3) -0.006(3) -0.010(3)
C60 0.047(4) 0.046(4) 0.056(4) 0.007(3) 0.003(3) -0.014(3)
C61 0.048(3) 0.045(3) 0.028(3) -0.001(2) -0.006(2) -0.025(3)
C62 0.037(3) 0.056(4) 0.027(3) -0.009(2) 0.000(2) -0.022(3)
C63 0.039(3) 0.044(3) 0.026(2) -0.006(2) -0.003(2) -0.015(2)
C64 0.043(3) 0.046(3) 0.026(2) -0.003(2) 0.000(2) -0.022(3)
C65 0.045(3) 0.042(3) 0.029(3) -0.004(2) -0.007(2) -0.018(3)
C66 0.072(4) 0.059(4) 0.036(3) 0.003(3) -0.009(3) -0.040(4)
C67 0.040(3) 0.076(5) 0.037(3) -0.009(3) -0.006(3) -0.019(3)
C68 0.061(4) 0.048(3) 0.032(3) 0.000(2) -0.012(3) -0.017(3)
C69 0.045(3) 0.051(3) 0.031(3) -0.005(2) 0.003(2) -0.018(3)
C70 0.060(4) 0.045(3) 0.047(3) -0.008(3) -0.003(3) -0.020(3)
C111 0.054(4) 0.084(5) 0.058(4) 0.006(4) -0.007(3) -0.031(4)
C112 0.059(5) 0.089(6) 0.079(5) -0.007(5) 0.001(4) -0.030(4)
C113 0.079(6) 0.090(6) 0.080(6) -0.014(5) 0.016(5) -0.044(5)
C114 0.069(5) 0.072(5) 0.084(6) -0.004(4) 0.004(4) -0.032(4)
C115 0.062(4) 0.060(4) 0.063(4) 0.000(3) 0.007(3) -0.032(4)
C116 0.120(8) 0.081(6) 0.053(5) 0.015(4) 0.010(5) -0.024(6)
C117 0.102(7) 0.064(5) 0.080(6) 0.012(4) -0.035(5) -0.038(5)
C118 0.058(4) 0.069(5) 0.064(4) 0.019(4) -0.010(3) -0.033(4)
O21A 0.073(8) 0.055(13) 0.042(5) 0.015(5) 0.001(5) -0.029(6)
C21A 0.073(10) 0.064(12) 0.053(7) 0.010(8) -0.006(6) -0.027(7)
C22A 0.080(8) 0.120(15) 0.053(7) 0.013(8) -0.016(6) -0.049(9)
C23A 0.091(10) 0.15(2) 0.044(7) 0.015(10) -0.007(6) -0.054(14)
C24A 0.071(9) 0.070(15) 0.042(7) -0.006(7) 0.001(6) -0.039(8)
O21B 0.036(8) 0.022(8) 0.039(8) 0.015(5) -0.006(6) -0.015(6)
C21B 0.029(9) 0.034(10) 0.037(8) 0.014(7) -0.004(6) -0.016(7)
C22B 0.065(12) 0.032(8) 0.032(7) 0.005(6) -0.003(7) -0.011(7)
C23B 0.070(13) 0.036(9) 0.048(8) -0.010(7) -0.009(7) -0.019(8)
C24B 0.047(12) 0.039(15) 0.050(11) -0.006(9) -0.003(7) -0.009(10)
C125 0.064(4) 0.062(4) 0.057(4) -0.010(3) 0.003(3) -0.035(4)
C126 0.071(5) 0.092(6) 0.056(4) -0.022(4) 0.007(4) -0.047(5)
C127 0.051(4) 0.112(7) 0.043(4) -0.006(4) -0.005(3) -0.040(4)
C128 0.049(4) 0.068(4) 0.041(3) -0.005(3) -0.005(3) -0.021(3)
C131 0.067(5) 0.076(5) 0.062(4) 0.018(4) -0.017(4) -0.030(4)
C132 0.065(5) 0.082(6) 0.058(4) 0.007(4) -0.011(4) -0.009(4)
C133 0.066(5) 0.113(8) 0.065(5) 0.021(5) -0.021(4) -0.015(5)
C134 0.060(4) 0.052(4) 0.052(4) 0.005(3) -0.012(3) -0.012(3)
C141 0.073(5) 0.052(4) 0.063(4) 0.000(3) -0.015(4) -0.023(4)
C142 0.086(6) 0.059(5) 0.052(4) 0.004(3) -0.007(4) -0.017(4)
C143 0.059(5) 0.054(4) 0.094(6) 0.010(4) -0.001(4) -0.019(4)
C144 0.069(5) 0.048(4) 0.077(5) 0.001(3) -0.019(4) -0.020(4)
Dy7 0.04347(15) 0.03821(14) 0.02825(13) 0.00169(10) -0.00333(11) -0.01648(12)
Dy8 0.04049(14) 0.03520(14) 0.02559(12) -0.00306(10) -0.00086(10) -0.01664(11)
Dy9 0.04357(15) 0.03966(14) 0.02684(12) -0.00161(10) -0.00495(10) -0.02015(12)
K5 0.0528(8) 0.0460(7) 0.0345(6) -0.0017(5) -0.0009(5) -0.0230(6)
K6 0.0683(9) 0.0501(8) 0.0389(7) -0.0052(6) -0.0061(6) -0.0236(7)
Cl21 0.0488(8) 0.0370(7) 0.0279(6) -0.0035(5) -0.0004(5) -0.0179(6)
Cl22 0.0450(8) 0.0503(8) 0.0337(7) 0.0035(6) -0.0070(6) -0.0213(6)
Cl23 0.0465(8) 0.0413(7) 0.0348(6) 0.0024(5) -0.0063(6) -0.0196(6)
Cl24 0.0534(8) 0.0423(7) 0.0329(6) 0.0005(5) -0.0043(6) -0.0251(7)
Cl25 0.0449(8) 0.0583(9) 0.0390(7) -0.0057(6) -0.0028(6) -0.0194(7)
Cl26 0.0529(8) 0.0551(9) 0.0286(6) -0.0005(6) -0.0027(6) -0.0209(7)
Cl27 0.0641(10) 0.0444(8) 0.0393(7) -0.0118(6) 0.0068(7) -0.0264(7)
Cl28 0.0435(7) 0.0389(7) 0.0272(6) -0.0042(5) -0.0008(5) -0.0185(6)
O51 0.074(4) 0.096(4) 0.074(4) 0.016(3) -0.030(3) -0.046(3)
O52 0.061(3) 0.088(4) 0.050(3) 0.023(3) 0.004(2) -0.018(3)
C71 0.059(4) 0.040(3) 0.067(4) 0.019(3) -0.006(3) -0.021(3)
C72 0.071(5) 0.049(4) 0.035(3) 0.009(3) -0.007(3) -0.010(3)
C73 0.058(4) 0.048(4) 0.061(4) 0.008(3) -0.018(3) -0.014(3)
C74 0.059(4) 0.042(3) 0.046(3) 0.008(3) 0.000(3) -0.006(3)
C75 0.070(4) 0.034(3) 0.050(4) 0.004(3) -0.009(3) -0.010(3)
C76 0.069(5) 0.078(6) 0.129(8) 0.046(6) -0.010(5) -0.035(5)
C77 0.127(8) 0.079(6) 0.038(4) 0.011(4) -0.010(4) -0.001(6)
C78 0.091(7) 0.072(6) 0.146(10) 0.023(6) -0.064(7) -0.034(5)
C79 0.077(6) 0.077(6) 0.072(5) 0.022(4) 0.021(4) 0.005(5)
C80 0.128(8) 0.051(5) 0.081(6) -0.014(4) -0.035(6) -0.008(5)
C81 0.042(3) 0.044(3) 0.028(3) -0.001(2) 0.000(2) -0.012(3)
C82 0.044(3) 0.048(3) 0.026(3) -0.004(2) 0.003(2) -0.021(3)
C83 0.040(3) 0.048(3) 0.034(3) -0.003(2) -0.001(2) -0.021(3)
C84 0.049(3) 0.048(3) 0.039(3) -0.007(3) 0.002(3) -0.024(3)
C85 0.061(4) 0.046(3) 0.033(3) 0.001(2) 0.004(3) -0.025(3)
C86 0.052(4) 0.071(5) 0.030(3) 0.005(3) -0.007(3) -0.015(3)
C87 0.044(3) 0.050(3) 0.038(3) -0.010(3) 0.003(2) -0.021(3)
C88 0.048(4) 0.066(4) 0.037(3) -0.004(3) -0.003(3) -0.019(3)
C89 0.071(5) 0.067(4) 0.049(4) -0.018(3) 0.006(3) -0.040(4)
C90 0.088(6) 0.049(4) 0.056(4) 0.008(3) 0.007(4) -0.023(4)
C91 0.053(4) 0.062(4) 0.031(3) -0.003(3) -0.006(3) -0.027(3)
C92 0.066(4) 0.069(4) 0.043(3) 0.006(3) -0.018(3) -0.047(4)
C93 0.070(4) 0.045(3) 0.045(3) -0.002(3) -0.023(3) -0.029(3)
C94 0.056(4) 0.051(4) 0.034(3) -0.011(3) -0.010(3) -0.024(3)
C95 0.049(3) 0.048(3) 0.032(3) -0.002(2) -0.007(2) -0.025(3)
C96 0.093(6) 0.085(6) 0.056(4) 0.018(4) -0.024(4) -0.058(5)
C97 0.116(7) 0.057(4) 0.052(4) -0.008(3) -0.027(4) -0.027(5)
C98 0.061(4) 0.079(5) 0.041(3) -0.024(3) -0.004(3) -0.013(4)
C99 0.065(4) 0.059(4) 0.029(3) 0.000(3) -0.010(3) -0.030(3)
C100 0.046(4) 0.080(5) 0.044(3) 0.002(3) -0.006(3) -0.026(4)
C151 0.231(17) 0.081(8) 0.136(11) 0.001(7) -0.106(11) -0.040(9)
C152 0.194(15) 0.166(13) 0.102(9) -0.012(8) -0.025(9) -0.123(12)
C153 0.081(6) 0.126(9) 0.068(5) 0.003(5) -0.014(5) -0.055(6)
C154 0.066(5) 0.099(7) 0.065(5) -0.007(4) -0.006(4) -0.043(5)
C155 0.060(5) 0.119(8) 0.096(7) 0.057(6) 0.010(5) -0.003(5)
C156 0.079(7) 0.177(13) 0.082(7) 0.054(7) -0.011(5) -0.005(7)
C157 0.067(6) 0.218(14) 0.069(6) 0.064(7) -0.002(5) -0.056(7)
C158 0.044(4) 0.063(4) 0.059(4) 0.004(3) -0.001(3) -0.021(3)
O61A 0.061(7) 0.157(12) 0.065(5) 0.029(6) -0.016(5) -0.050(8)
C61A 0.078(10) 0.101(13) 0.057(6) 0.009(7) -0.008(6) -0.039(10)
C62A 0.081(13) 0.112(15) 0.080(8) -0.026(10) -0.005(8) -0.027(12)
C63A 0.070(9) 0.120(14) 0.103(11) -0.009(10) -0.016(7) -0.040(9)
C64A 0.051(9) 0.151(18) 0.081(8) 0.013(10) -0.007(7) -0.032(10)
O61B 0.087(19) 0.059(9) 0.063(9) -0.010(7) -0.039(10) 0.012(11)
C61B 0.061(13) 0.063(10) 0.086(13) -0.012(9) -0.039(10) 0.003(9)
C62B 0.056(14) 0.106(19) 0.105(17) 0.006(13) -0.016(13) 0.004(13)
C63B 0.08(2) 0.13(2) 0.075(12) -0.042(15) -0.029(13) 0.004(18)
C64B 0.12(2) 0.062(13) 0.081(14) -0.011(11) -0.044(14) -0.010(14)

loop_
_atom_type_symbol
_atom_type_description
_atom_type_scat_dispersion_real
_atom_type_scat_dispersion_imag
_atom_type_scat_source
C C 0.0033 0.0016 'International Tables Vol C Tables 4.2.6.8 and 6.1.1.4'
H H 0.0000 0.0000 'International Tables Vol C Tables 4.2.6.8 and 6.1.1.4'
O O 0.0106 0.0060 'International Tables Vol C Tables 4.2.6.8 and 6.1.1.4'
Cl Cl 0.1484 0.1585 'International Tables Vol C Tables 4.2.6.8 and 6.1.1.4'
K K 0.2009 0.2494 'International Tables Vol C Tables 4.2.6.8 and 6.1.1.4'
Dy Dy -0.1892 4.4098 'International Tables Vol C Tables 4.2.6.8 and 6.1.1.4'

loop_
_geom_angle_atom_site_label_1
_geom_angle_atom_site_label_2
_geom_angle_atom_site_label_3
_geom_angle
_geom_angle_site_symmetry_1
_geom_angle_site_symmetry_3
_geom_angle_publ_flag
C13 Dy1 C12 31.22(18) . . ?
C13 Dy1 C14 31.51(16) . . ?
C12 Dy1 C14 51.79(17) . . ?
C13 Dy1 C11 51.44(18) . . ?
C12 Dy1 C11 31.08(17) . . ?
C14 Dy1 C11 51.44(17) . . ?
C13 Dy1 Cl5 86.18(12) . . ?
C12 Dy1 Cl5 82.05(12) . . ?
C14 Dy1 Cl5 116.54(12) . . ?
C11 Dy1 Cl5 108.98(13) . . ?
C13 Dy1 C15 51.64(17) . . ?
C12 Dy1 C15 51.47(16) . . ?
C14 Dy1 C15 31.18(17) . . ?
C11 Dy1 C15 30.92(16) . . ?
Cl5 Dy1 C15 133.10(12) . . ?
C13 Dy1 Cl4 88.80(13) . . ?
C12 Dy1 Cl4 119.64(13) . . ?
C14 Dy1 Cl4 80.92(13) . . ?
C11 Dy1 Cl4 132.36(13) . . ?
Cl5 Dy1 Cl4 90.42(4) . . ?
C15 Dy1 Cl4 106.04(12) . . ?
C13 Dy1 Cl2 127.16(13) . . ?
C12 Dy1 Cl2 96.06(13) . . ?
C14 Dy1 Cl2 130.25(13) . . ?
C11 Dy1 Cl2 81.04(13) . . ?
Cl5 Dy1 Cl2 89.68(4) . . ?
C15 Dy1 Cl2 99.96(12) . . ?
Cl4 Dy1 Cl2 143.95(4) . . ?
C13 Dy1 Cl1 124.88(12) . . ?
C12 Dy1 Cl1 130.28(12) . . ?
C14 Dy1 Cl1 93.39(12) . . ?
C11 Dy1 Cl1 100.76(13) . . ?
Cl5 Dy1 Cl1 146.78(4) . . ?
C15 Dy1 Cl1 80.04(12) . . ?
Cl4 Dy1 Cl1 79.91(4) . . ?
Cl2 Dy1 Cl1 80.50(4) . . ?
C13 Dy1 Cl9 154.49(13) . . ?
C12 Dy1 Cl9 155.71(12) . . ?
C14 Dy1 Cl9 150.73(12) . . ?
C11 Dy1 Cl9 152.75(13) . . ?
Cl5 Dy1 Cl9 76.78(4) . . ?
C15 Dy1 Cl9 149.84(12) . . ?
Cl4 Dy1 Cl9 72.70(4) . . ?
Cl2 Dy1 Cl9 72.26(4) . . ?
Cl1 Dy1 Cl9 70.01(4) . . ?
C13 Dy1 K3 108.86(13) . . ?
C12 Dy1 K3 122.91(13) . . ?
C14 Dy1 K3 123.00(12) . . ?
C11 Dy1 K3 153.77(12) . . ?
Cl5 Dy1 K3 47.15(4) . . ?
C15 Dy1 K3 153.97(12) . . ?
Cl4 Dy1 K3 51.67(3) . . ?
Cl2 Dy1 K3 106.04(3) . . ?
Cl1 Dy1 K3 105.29(3) . . ?
Cl9 Dy1 K3 45.79(3) . . ?
Cl6 Dy2 C22 126.53(12) . . ?
Cl6 Dy2 C23 128.31(12) . . ?
C22 Dy2 C23 31.41(18) . . ?
Cl6 Dy2 C21 95.21(12) . . ?
C22 Dy2 C21 31.58(16) . . ?
C23 Dy2 C21 51.94(17) . . ?
Cl6 Dy2 C24 97.92(12) . . ?
C22 Dy2 C24 51.60(17) . . ?
C23 Dy2 C24 31.15(17) . . ?
C21 Dy2 C24 51.47(17) . . ?
Cl6 Dy2 C25 79.49(13) . . ?
C22 Dy2 C25 51.58(17) . . ?
C23 Dy2 C25 51.43(17) . . ?
C21 Dy2 C25 31.05(17) . . ?
C24 Dy2 C25 30.87(17) . . ?
Cl6 Dy2 Cl2 96.50(4) . . ?
C22 Dy2 Cl2 115.51(13) . . ?
C23 Dy2 Cl2 85.04(13) . . ?
C21 Dy2 Cl2 131.65(13) . . ?
C24 Dy2 Cl2 80.46(12) . . ?
C25 Dy2 Cl2 106.96(13) . . ?
Cl6 Dy2 Cl3 91.51(4) . . ?
C22 Dy2 Cl3 87.19(13) . . ?
C23 Dy2 Cl3 117.40(13) . . ?
C21 Dy2 Cl3 83.11(13) . . ?
C24 Dy2 Cl3 134.13(12) . . ?
C25 Dy2 Cl3 110.04(13) . . ?
Cl2 Dy2 Cl3 142.98(4) . . ?
Cl6 Dy2 Cl9 76.80(4) . . ?
C22 Dy2 Cl9 151.21(12) . . ?
C23 Dy2 Cl9 148.75(12) . . ?
C21 Dy2 Cl9 155.74(13) . . ?
C24 Dy2 Cl9 151.47(12) . . ?
C25 Dy2 Cl9 156.01(12) . . ?
Cl2 Dy2 Cl9 72.46(4) . . ?
Cl3 Dy2 Cl9 74.37(4) . . ?
Cl6 Dy2 Cl1 145.54(4) . . ?
C22 Dy2 Cl1 84.83(12) . . ?
C23 Dy2 Cl1 85.63(12) . . ?
C21 Dy2 Cl1 113.57(12) . . ?
C24 Dy2 Cl1 114.57(12) . . ?
C25 Dy2 Cl1 134.75(12) . . ?
Cl2 Dy2 Cl1 78.78(4) . . ?
Cl3 Dy2 Cl1 74.45(4) . . ?
Cl9 Dy2 Cl1 69.20(4) . . ?
Cl6 Dy2 K1 48.88(4) . . ?
C22 Dy2 K1 124.21(13) . . ?
C23 Dy2 K1 153.99(12) . . ?
C21 Dy2 K1 102.44(13) . . ?
C24 Dy2 K1 139.46(12) . . ?
C25 Dy2 K1 110.18(13) . . ?
Cl2 Dy2 K1 120.26(3) . . ?
Cl3 Dy2 K1 45.91(3) . . ?
Cl9 Dy2 K1 55.03(3) . . ?
Cl1 Dy2 K1 104.06(3) . . ?
Cl8 Dy3 C32 121.69(14) . . ?
Cl8 Dy3 C31 90.34(15) . . ?
C32 Dy3 C31 31.35(19) . . ?
Cl8 Dy3 C33 129.37(13) . . ?
C32 Dy3 C33 31.24(18) . . ?
C31 Dy3 C33 51.79(19) . . ?
Cl8 Dy3 C34 100.74(14) . . ?
C32 Dy3 C34 51.35(18) . . ?
C31 Dy3 C34 51.49(18) . . ?
C33 Dy3 C34 31.02(18) . . ?
Cl8 Dy3 C35 78.39(13) . . ?
C32 Dy3 C35 51.55(19) . . ?
C31 Dy3 C35 31.18(19) . . ?
C33 Dy3 C35 51.57(18) . . ?
C34 Dy3 C35 31.10(18) . . ?
Cl8 Dy3 Cl4 94.21(4) . . ?
C32 Dy3 Cl4 121.79(13) . . ?
C31 Dy3 Cl4 131.42(14) . . ?
C33 Dy3 Cl4 90.62(13) . . ?
C34 Dy3 Cl4 80.22(13) . . ?
C35 Dy3 Cl4 103.17(13) . . ?
Cl8 Dy3 Cl3 92.49(4) . . ?
C32 Dy3 Cl3 84.43(13) . . ?
C31 Dy3 Cl3 85.17(14) . . ?
C33 Dy3 Cl3 112.80(13) . . ?
C34 Dy3 Cl3 134.20(13) . . ?
C35 Dy3 Cl3 114.17(13) . . ?
Cl4 Dy3 Cl3 142.65(4) . . ?
Cl8 Dy3 Cl9 75.68(4) . . ?
C32 Dy3 Cl9 153.20(13) . . ?
C31 Dy3 Cl9 154.03(13) . . ?
C33 Dy3 Cl9 151.61(13) . . ?
C34 Dy3 Cl9 151.84(13) . . ?
C35 Dy3 Cl9 153.19(13) . . ?
Cl4 Dy3 Cl9 72.32(4) . . ?
Cl3 Dy3 Cl9 73.90(4) . . ?
Cl8 Dy3 Cl1 144.46(4) . . ?
C32 Dy3 Cl1 90.55(14) . . ?
C31 Dy3 Cl1 120.65(15) . . ?
C33 Dy3 Cl1 85.80(13) . . ?
C34 Dy3 Cl1 111.94(14) . . ?
C35 Dy3 Cl1 137.14(13) . . ?
Cl4 Dy3 Cl1 78.52(4) . . ?
Cl3 Dy3 Cl1 74.87(4) . . ?
Cl9 Dy3 Cl1 68.95(4) . . ?
Cl8 Dy3 K1 46.11(4) . . ?
C32 Dy3 K1 117.87(13) . . ?
C31 Dy3 K1 97.35(13) . . ?
C33 Dy3 K1 148.06(13) . . ?
C34 Dy3 K1 138.28(13) . . ?
C35 Dy3 K1 107.67(13) . . ?
Cl4 Dy3 K1 119.90(3) . . ?
Cl3 Dy3 K1 48.22(3) . . ?
Cl9 Dy3 K1 57.20(3) . . ?
Cl1 Dy3 K1 107.98(3) . . ?
Cl8 Dy3 K3 46.06(4) . . ?
C32 Dy3 K3 159.00(13) . . ?
C31 Dy3 K3 132.22(15) . . ?
C33 Dy3 K3 136.43(13) . . ?
C34 Dy3 K3 109.85(13) . . ?
C35 Dy3 K3 107.74(13) . . ?
Cl4 Dy3 K3 53.70(3) . . ?
Cl3 Dy3 K3 110.75(3) . . ?
Cl9 Dy3 K3 47.72(3) . . ?
Cl1 Dy3 K3 107.08(3) . . ?
K1 Dy3 K3 68.12(2) . . ?
C41 Dy4 Cl7 82.44(13) . . ?
C41 Dy4 C45 31.07(19) . . ?
Cl7 Dy4 C45 111.23(14) . . ?
C41 Dy4 C42 31.21(19) . . ?
Cl7 Dy4 C42 82.18(13) . . ?
C45 Dy4 C42 51.56(18) . . ?
C41 Dy4 C44 51.58(17) . . ?
Cl7 Dy4 C44 131.90(13) . . ?
C45 Dy4 C44 31.22(17) . . ?
C42 Dy4 C44 51.72(18) . . ?
C41 Dy4 C43 51.43(17) . . ?
Cl7 Dy4 C43 111.20(13) . . ?
C45 Dy4 C43 51.29(18) . . ?
C42 Dy4 C43 31.30(17) . . ?
C44 Dy4 C43 31.00(18) . . ?
C41 Dy4 Cl12 122.75(14) . . ?
Cl7 Dy4 Cl12 91.71(4) . . ?
C45 Dy4 Cl12 130.14(13) . . ?
C42 Dy4 Cl12 91.54(14) . . ?
C44 Dy4 Cl12 101.29(13) . . ?
C43 Dy4 Cl12 79.49(13) . . ?
C41 Dy4 Cl17 92.77(14) . . ?
Cl7 Dy4 Cl17 89.58(4) . . ?
C45 Dy4 Cl17 81.73(13) . . ?
C42 Dy4 Cl17 123.92(14) . . ?
C44 Dy4 Cl17 104.17(13) . . ?
C43 Dy4 Cl17 132.57(13) . . ?
Cl12 Dy4 Cl17 144.32(4) . . ?
C41 Dy4 Cl10 129.10(14) . . ?
Cl7 Dy4 Cl10 146.51(4) . . ?
C45 Dy4 Cl10 98.33(14) . . ?
C42 Dy4 Cl10 130.14(13) . . ?
C44 Dy4 Cl10 81.58(13) . . ?
C43 Dy4 Cl10 99.34(13) . . ?
Cl12 Dy4 Cl10 80.33(4) . . ?
Cl17 Dy4 Cl10 79.14(4) . . ?
C41 Dy4 Cl14 153.88(12) . . ?
Cl7 Dy4 Cl14 76.15(4) . . ?
C45 Dy4 Cl14 153.28(13) . . ?
C42 Dy4 Cl14 152.88(13) . . ?
C44 Dy4 Cl14 151.93(13) . . ?
C43 Dy4 Cl14 152.03(13) . . ?
Cl12 Dy4 Cl14 73.23(4) . . ?
Cl17 Dy4 Cl14 72.50(4) . . ?
Cl10 Dy4 Cl14 70.39(4) . . ?
C41 Dy4 Dy6 160.16(12) . . ?
Cl7 Dy4 Dy6 108.72(3) . . ?
C45 Dy4 Dy6 139.76(13) . . ?
C42 Dy4 Dy6 131.83(13) . . ?
C44 Dy4 Dy6 112.21(12) . . ?
C43 Dy4 Dy6 108.74(12) . . ?
Cl12 Dy4 Dy6 42.98(3) . . ?
Cl17 Dy4 Dy6 103.41(3) . . ?
Cl10 Dy4 Dy6 45.77(3) . . ?
Cl14 Dy4 Dy6 45.30(2) . . ?
C41 Dy4 K3 107.09(12) . . ?
Cl7 Dy4 K3 46.38(3) . . ?
C45 Dy4 K3 119.10(13) . . ?
C42 Dy4 K3 123.39(13) . . ?
C44 Dy4 K3 149.71(13) . . ?
C43 Dy4 K3 154.68(13) . . ?
Cl12 Dy4 K3 108.89(3) . . ?
Cl17 Dy4 K3 50.59(3) . . ?
Cl10 Dy4 K3 105.56(3) . . ?
Cl14 Dy4 K3 46.90(3) . . ?
Dy6 Dy4 K3 92.164(17) . . ?
Cl15 Dy5 C55 127.01(13) . . ?
Cl15 Dy5 C54 127.72(12) . . ?
C55 Dy5 C54 31.56(18) . . ?
Cl15 Dy5 C51 96.10(13) . . ?
C55 Dy5 C51 31.25(18) . . ?
C54 Dy5 C51 51.65(18) . . ?
Cl15 Dy5 C53 97.06(13) . . ?
C55 Dy5 C53 52.03(18) . . ?
C54 Dy5 C53 31.30(17) . . ?
C51 Dy5 C53 51.64(19) . . ?
Cl15 Dy5 C52 79.46(13) . . ?
C55 Dy5 C52 51.56(18) . . ?
C54 Dy5 C52 51.38(17) . . ?
C51 Dy5 C52 31.01(18) . . ?
C53 Dy5 C52 31.07(18) . . ?
Cl15 Dy5 Cl17 94.26(4) . . ?
C55 Dy5 Cl17 84.86(13) . . ?
C54 Dy5 Cl17 115.26(13) . . ?
C51 Dy5 Cl17 81.31(14) . . ?
C53 Dy5 Cl17 132.42(14) . . ?
C52 Dy5 Cl17 108.43(14) . . ?
Cl15 Dy5 Cl11 93.49(4) . . ?
C55 Dy5 Cl11 118.50(13) . . ?
C54 Dy5 Cl11 87.97(13) . . ?
C51 Dy5 Cl11 134.26(14) . . ?
C53 Dy5 Cl11 82.85(14) . . ?
C52 Dy5 Cl11 109.24(14) . . ?
Cl17 Dy5 Cl11 142.32(4) . . ?
Cl15 Dy5 Cl14 76.65(4) . . ?
C55 Dy5 Cl14 149.16(13) . . ?
C54 Dy5 Cl14 150.90(12) . . ?
C51 Dy5 Cl14 152.23(13) . . ?
C53 Dy5 Cl14 154.84(14) . . ?
C52 Dy5 Cl14 156.09(13) . . ?
Cl17 Dy5 Cl14 72.70(4) . . ?
Cl11 Dy5 Cl14 73.39(4) . . ?
Cl15 Dy5 Cl10 146.10(4) . . ?
C55 Dy5 Cl10 85.49(13) . . ?
C54 Dy5 Cl10 84.51(12) . . ?
C51 Dy5 Cl10 114.70(13) . . ?
C53 Dy5 Cl10 112.80(12) . . ?
C52 Dy5 Cl10 134.42(13) . . ?
Cl17 Dy5 Cl10 77.66(4) . . ?
Cl11 Dy5 Cl10 75.49(4) . . ?
Cl14 Dy5 Cl10 69.49(4) . . ?
Cl15 Dy5 K2 48.06(3) . . ?
C55 Dy5 K2 158.17(12) . . ?
C54 Dy5 K2 129.22(13) . . ?
C51 Dy5 K2 138.92(13) . . ?
C53 Dy5 K2 106.15(13) . . ?
C52 Dy5 K2 111.01(13) . . ?
Cl17 Dy5 K2 115.52(3) . . ?
Cl11 Dy5 K2 49.69(3) . . ?
Cl14 Dy5 K2 51.60(3) . . ?
Cl10 Dy5 K2 105.69(3) . . ?
Cl15 Dy5 K3 46.80(3) . . ?
C55 Dy5 K3 129.39(13) . . ?
C54 Dy5 K3 158.47(13) . . ?
C51 Dy5 K3 106.83(13) . . ?
C53 Dy5 K3 139.59(12) . . ?
C52 Dy5 K3 111.70(13) . . ?
Cl17 Dy5 K3 52.83(3) . . ?
Cl11 Dy5 K3 112.11(3) . . ?
Cl14 Dy5 K3 48.98(3) . . ?
Cl10 Dy5 K3 107.36(3) . . ?
K2 Dy5 K3 65.90(2) . . ?
Cl16 Dy6 C65 129.00(13) . . ?
Cl16 Dy6 C64 128.62(13) . . ?
C65 Dy6 C64 31.22(17) . . ?
Cl16 Dy6 C62 80.93(13) . . ?
C65 Dy6 C62 51.32(18) . . ?
C64 Dy6 C62 51.57(17) . . ?
Cl16 Dy6 C61 98.44(13) . . ?
C65 Dy6 C61 31.12(17) . . ?
C64 Dy6 C61 51.75(16) . . ?
C62 Dy6 C61 31.17(18) . . ?
Cl16 Dy6 C63 97.55(12) . . ?
C65 Dy6 C63 51.65(17) . . ?
C64 Dy6 C63 31.44(17) . . ?
C62 Dy6 C63 31.10(17) . . ?
C61 Dy6 C63 51.73(17) . . ?
Cl16 Dy6 Cl12 92.24(4) . . ?
C65 Dy6 Cl12 115.97(13) . . ?
C64 Dy6 Cl12 85.59(12) . . ?
C62 Dy6 Cl12 107.34(13) . . ?
C61 Dy6 Cl12 132.04(12) . . ?
C63 Dy6 Cl12 80.61(13) . . ?
Cl16 Dy6 Cl11 93.68(4) . . ?
C65 Dy6 Cl11 87.36(12) . . ?
C64 Dy6 Cl11 117.45(13) . . ?
C62 Dy6 Cl11 109.24(13) . . ?
C61 Dy6 Cl11 82.57(12) . . ?
C63 Dy6 Cl11 134.01(13) . . ?
Cl12 Dy6 Cl11 143.41(4) . . ?
Cl16 Dy6 Cl14 75.76(4) . . ?
C65 Dy6 Cl14 150.35(13) . . ?
C64 Dy6 Cl14 148.90(12) . . ?
C62 Dy6 Cl14 156.68(12) . . ?
C61 Dy6 Cl14 154.76(12) . . ?
C63 Dy6 Cl14 152.49(13) . . ?
Cl12 Dy6 Cl14 73.14(4) . . ?
Cl11 Dy6 Cl14 73.46(4) . . ?
Cl16 Dy6 Cl10 145.59(4) . . ?
C65 Dy6 Cl10 83.88(13) . . ?
C64 Dy6 Cl10 84.21(13) . . ?
C62 Dy6 Cl10 133.48(12) . . ?
C61 Dy6 Cl10 112.25(14) . . ?
C63 Dy6 Cl10 113.37(12) . . ?
Cl12 Dy6 Cl10 78.91(4) . . ?
Cl11 Dy6 Cl10 75.96(4) . . ?
Cl14 Dy6 Cl10 69.84(4) . . ?
Cl16 Dy6 Dy4 108.80(3) . . ?
C65 Dy6 Dy4 120.84(13) . . ?
C64 Dy6 Dy4 103.59(12) . . ?
C62 Dy6 Dy4 146.78(12) . . ?
C61 Dy6 Dy4 151.92(13) . . ?
C63 Dy6 Dy4 116.00(12) . . ?
Cl12 Dy6 Dy4 42.49(3) . . ?
Cl11 Dy6 Dy4 101.89(3) . . ?
Cl14 Dy6 Dy4 45.65(2) . . ?
Cl10 Dy6 Dy4 44.62(3) . . ?
Cl16 Dy6 K2 48.16(3) . . ?
C65 Dy6 K2 128.84(12) . . ?
C64 Dy6 K2 158.03(12) . . ?
C62 Dy6 K2 111.78(12) . . ?
C61 Dy6 K2 106.36(12) . . ?
C63 Dy6 K2 140.00(12) . . ?
Cl12 Dy6 K2 115.19(3) . . ?
Cl11 Dy6 K2 49.51(3) . . ?
Cl14 Dy6 K2 51.42(3) . . ?
Cl10 Dy6 K2 105.88(3) . . ?
Dy4 Dy6 K2 97.040(17) . . ?
O12 K1 O11 78.85(15) . . ?
O12 K1 Cl8 153.19(12) . . ?
O11 K1 Cl8 74.35(11) . . ?
O12 K1 Cl7 113.57(12) . . ?
O11 K1 Cl7 118.97(13) . . ?
Cl8 K1 Cl7 80.97(5) . . ?
O12 K1 Cl3 109.59(13) . . ?
O11 K1 Cl3 104.43(13) . . ?
Cl8 K1 Cl3 76.76(4) . . ?
Cl7 K1 Cl3 122.86(5) . . ?
O12 K1 Cl6 88.97(11) . . ?
O11 K1 Cl6 165.94(12) . . ?
Cl8 K1 Cl6 117.47(5) . . ?
Cl7 K1 Cl6 72.32(4) . . ?
Cl3 K1 Cl6 72.89(4) . . ?
O12 K1 C118 23.53(16) . . ?
O11 K1 C118 99.24(16) . . ?
Cl8 K1 C118 166.01(14) . . ?
Cl7 K1 C118 112.88(14) . . ?
Cl3 K1 C118 93.22(14) . . ?
Cl6 K1 C118 67.48(12) . . ?
O12 K1 Cl9 146.62(12) . . ?
O11 K1 Cl9 133.08(11) . . ?
Cl8 K1 Cl9 59.48(4) . . ?
Cl7 K1 Cl9 63.97(4) . . ?
Cl3 K1 Cl9 59.31(4) . . ?
Cl6 K1 Cl9 58.00(4) . . ?
C118 K1 Cl9 123.64(13) . . ?
O12 K1 Dy3 147.90(13) . . ?
O11 K1 Dy3 95.83(11) . . ?
Cl8 K1 Dy3 37.54(3) . . ?
Cl7 K1 Dy3 96.82(4) . . ?
Cl3 K1 Dy3 40.61(3) . . ?
Cl6 K1 Dy3 90.75(4) . . ?
C118 K1 Dy3 133.78(14) . . ?
Cl9 K1 Dy3 41.55(2) . . ?
O12 K1 Dy2 110.47(12) . . ?
O11 K1 Dy2 143.37(12) . . ?
Cl8 K1 Dy2 90.95(4) . . ?
Cl7 K1 Dy2 90.54(4) . . ?
Cl3 K1 Dy2 38.97(3) . . ?
Cl6 K1 Dy2 36.27(3) . . ?
C118 K1 Dy2 87.08(13) . . ?
Cl9 K1 Dy2 39.65(2) . . ?
Dy3 K1 Dy2 56.930(16) . . ?
O12 K1 K3 154.81(12) . . ?
O11 K1 K3 104.96(11) . . ?
Cl8 K1 K3 40.29(3) . . ?
Cl7 K1 K3 42.44(3) . . ?
Cl3 K1 K3 93.77(4) . . ?
Cl6 K1 K3 89.05(4) . . ?
C118 K1 K3 152.21(13) . . ?
Cl9 K1 K3 42.12(3) . . ?
Dy3 K1 K3 57.24(2) . . ?
Dy2 K1 K3 81.64(3) . . ?
O21A K2 O22 72.0(5) . . ?
O22 K2 O21B 71.7(6) . . ?
O21A K2 Cl5 115.1(6) . . ?
O22 K2 Cl5 99.28(11) . . ?
O21B K2 Cl5 118.0(7) . . ?
O21A K2 Cl15 83.2(5) . . ?
O22 K2 Cl15 153.77(10) . . ?
O21B K2 Cl15 84.0(6) . . ?
Cl5 K2 Cl15 83.26(5) . . ?
O21A K2 Cl16 149.9(6) . . ?
O22 K2 Cl16 83.34(10) . . ?
O21B K2 Cl16 147.8(6) . . ?
Cl5 K2 Cl16 85.17(5) . . ?
Cl15 K2 Cl16 122.87(5) . . ?
O21A K2 Cl11 102.4(6) . . ?
O22 K2 Cl11 118.81(10) . . ?
O21B K2 Cl11 100.0(7) . . ?
Cl5 K2 Cl11 133.25(5) . . ?
Cl15 K2 Cl11 74.23(4) . . ?
Cl16 K2 Cl11 74.29(4) . . ?
O21A K2 Cl14 143.7(5) . . ?
O22 K2 Cl14 143.91(11) . . ?
O21B K2 Cl14 143.6(6) . . ?
Cl5 K2 Cl14 72.79(4) . . ?
Cl15 K2 Cl14 61.90(4) . . ?
Cl16 K2 Cl14 61.22(4) . . ?
Cl11 K2 Cl14 60.49(4) . . ?
O21A K2 C21A 21.2(5) . . ?
O22 K2 C21A 92.2(4) . . ?
Cl5 K2 C21A 119.3(4) . . ?
Cl15 K2 C21A 64.6(5) . . ?
Cl16 K2 C21A 155.5(4) . . ?
Cl11 K2 C21A 87.1(3) . . ?
Cl14 K2 C21A 122.7(4) . . ?
O21A K2 C125 65.7(6) . . ?
O22 K2 C125 22.29(15) . . ?
O21B K2 C125 64.2(6) . . ?
Cl5 K2 C125 121.53(13) . . ?
Cl15 K2 C125 145.95(14) . . ?
Cl16 K2 C125 84.94(13) . . ?
Cl11 K2 C125 98.32(12) . . ?
Cl14 K2 C125 143.10(12) . . ?
C21A K2 C125 82.1(5) . . ?
O21A K2 Dy5 104.1(5) . . ?
O22 K2 Dy5 158.22(10) . . ?
O21B K2 Dy5 103.4(6) . . ?
Cl5 K2 Dy5 101.61(4) . . ?
Cl15 K2 Dy5 37.24(3) . . ?
Cl16 K2 Dy5 92.31(4) . . ?
Cl11 K2 Dy5 39.99(3) . . ?
Cl14 K2 Dy5 41.37(3) . . ?
C21A K2 Dy5 82.9(4) . . ?
C125 K2 Dy5 136.25(12) . . ?
O21A K2 Dy6 140.6(6) . . ?
O22 K2 Dy6 112.08(9) . . ?
O21B K2 Dy6 137.9(7) . . ?
Cl5 K2 Dy6 103.06(4) . . ?
Cl15 K2 Dy6 92.47(4) . . ?
Cl16 K2 Dy6 37.31(3) . . ?
Cl11 K2 Dy6 39.78(3) . . ?
Cl14 K2 Dy6 41.24(2) . . ?
C21A K2 Dy6 126.9(3) . . ?
C125 K2 Dy6 102.69(11) . . ?
Dy5 K2 Dy6 56.947(16) . . ?
O31 K3 Cl8 74.95(12) . . ?
O31 K3 Cl15 76.98(13) . . ?
Cl8 K3 Cl15 151.68(6) . . ?
O31 K3 Cl9 127.34(14) . . ?
Cl8 K3 Cl9 62.87(4) . . ?
Cl15 K3 Cl9 141.71(5) . . ?
O31 K3 Cl14 130.09(15) . . ?
Cl8 K3 Cl14 137.35(5) . . ?
Cl15 K3 Cl14 62.72(4) . . ?
Cl9 K3 Cl14 102.54(5) . . ?
O31 K3 Cl7 132.90(12) . . ?
Cl8 K3 Cl7 76.19(4) . . ?
Cl15 K3 Cl7 122.26(5) . . ?
Cl9 K3 Cl7 66.25(4) . . ?
Cl14 K3 Cl7 61.64(4) . . ?
O31 K3 Cl5 130.94(12) . . ?
Cl8 K3 Cl5 122.94(5) . . ?
Cl15 K3 Cl5 79.23(4) . . ?
Cl9 K3 Cl5 62.49(4) . . ?
Cl14 K3 Cl5 70.59(4) . . ?
Cl7 K3 Cl5 96.03(5) . . ?
O31 K3 Cl17 82.59(14) . . ?
Cl8 K3 Cl17 100.95(5) . . ?
Cl15 K3 Cl17 71.60(4) . . ?
Cl9 K3 Cl17 133.33(5) . . ?
Cl14 K3 Cl17 58.36(4) . . ?
Cl7 K3 Cl17 67.39(4) . . ?
Cl5 K3 Cl17 128.37(5) . . ?
O31 K3 Cl4 80.02(14) . . ?
Cl8 K3 Cl4 71.05(4) . . ?
Cl15 K3 Cl4 107.63(5) . . ?
Cl9 K3 Cl4 58.07(4) . . ?
Cl14 K3 Cl4 137.92(5) . . ?
Cl7 K3 Cl4 123.46(5) . . ?
Cl5 K3 Cl4 67.35(4) . . ?
Cl17 K3 Cl4 162.24(5) . . ?
O31 K3 K4 178.19(15) . . ?
Cl8 K3 K4 104.01(4) . . ?
Cl15 K3 K4 104.15(4) . . ?
Cl9 K3 K4 50.95(3) . . ?
Cl14 K3 K4 51.66(3) . . ?
Cl7 K3 K4 47.71(3) . . ?
Cl5 K3 K4 48.34(3) . . ?
Cl17 K3 K4 99.09(4) . . ?
Cl4 K3 K4 98.26(4) . . ?
O31 K3 Dy5 89.51(14) . . ?
Cl8 K3 Dy5 139.16(4) . . ?
Cl15 K3 Dy5 36.36(3) . . ?
Cl9 K3 Dy5 143.13(4) . . ?
Cl14 K3 Dy5 40.59(3) . . ?
Cl7 K3 Dy5 88.69(3) . . ?
Cl5 K3 Dy5 95.91(4) . . ?
Cl17 K3 Dy5 38.80(2) . . ?
Cl4 K3 Dy5 143.94(4) . . ?
K4 K3 Dy5 92.21(3) . . ?
O31 K3 Dy3 86.82(14) . . ?
Cl8 K3 Dy3 36.08(3) . . ?
Cl15 K3 Dy3 145.38(4) . . ?
Cl9 K3 Dy3 40.58(3) . . ?
Cl14 K3 Dy3 142.81(4) . . ?
Cl7 K3 Dy3 91.15(4) . . ?
Cl5 K3 Dy3 89.23(3) . . ?
Cl17 K3 Dy3 136.85(4) . . ?
Cl4 K3 Dy3 38.63(2) . . ?
K4 K3 Dy3 91.49(3) . . ?
Dy5 K3 Dy3 174.84(3) . . ?
O41 K4 Cl7 126.17(11) . . ?
O41 K4 Cl5 133.29(12) . . ?
Cl7 K4 Cl5 100.54(5) . . ?
O41 K4 Cl9 132.32(11) . . ?
Cl7 K4 Cl9 66.21(4) . . ?
Cl5 K4 Cl9 62.38(4) . . ?
O41 K4 Cl14 129.27(11) . . ?
Cl7 K4 Cl14 61.59(4) . . ?
Cl5 K4 Cl14 70.47(4) . . ?
Cl9 K4 Cl14 97.91(4) . . ?
O41 K4 Cl6 81.49(10) . . ?
Cl7 K4 Cl6 69.15(4) . . ?
Cl5 K4 Cl6 119.53(5) . . ?
Cl9 K4 Cl6 59.16(4) . . ?
Cl14 K4 Cl6 130.73(5) . . ?
O41 K4 Cl16 81.40(10) . . ?
Cl7 K4 Cl16 115.98(5) . . ?
Cl5 K4 Cl16 78.23(4) . . ?
Cl9 K4 Cl16 139.55(5) . . ?
Cl14 K4 Cl16 58.05(4) . . ?
Cl6 K4 Cl16 161.24(5) . . ?
O41 K4 Cl2 86.40(11) . . ?
Cl7 K4 Cl2 120.26(5) . . ?
Cl5 K4 Cl2 67.30(4) . . ?
Cl9 K4 Cl2 56.30(4) . . ?
Cl14 K4 Cl2 137.24(5) . . ?
Cl6 K4 Cl2 68.84(4) . . ?
Cl16 K4 Cl2 117.57(5) . . ?
O41 K4 K3 176.13(11) . . ?
Cl7 K4 K3 50.06(3) . . ?
Cl5 K4 K3 50.50(4) . . ?
Cl9 K4 K3 48.60(3) . . ?
Cl14 K4 K3 49.37(3) . . ?
Cl6 K4 K3 97.10(4) . . ?
Cl16 K4 K3 99.47(4) . . ?
Cl2 K4 K3 96.47(4) . . ?
O41 K4 K2 119.69(10) . . ?
Cl7 K4 K2 101.42(4) . . ?
Cl5 K4 K2 39.15(3) . . ?
Cl9 K4 K2 97.48(4) . . ?
Cl14 K4 K2 44.68(3) . . ?
Cl6 K4 K2 156.59(4) . . ?
Cl16 K4 K2 42.17(3) . . ?
Cl2 K4 K2 100.67(4) . . ?
K3 K4 K2 62.39(3) . . ?
Dy1 Cl1 Dy3 90.10(4) . . ?
Dy1 Cl1 Dy2 89.52(3) . . ?
Dy3 Cl1 Dy2 91.02(4) . . ?
Dy1 Cl2 Dy2 94.73(4) . . ?
Dy1 Cl2 K4 90.51(4) . . ?
Dy2 Cl2 K4 90.45(4) . . ?
Dy3 Cl3 Dy2 96.11(4) . . ?
Dy3 Cl3 K1 91.17(4) . . ?
Dy2 Cl3 K1 95.12(4) . . ?
Dy1 Cl4 Dy3 95.14(4) . . ?
Dy1 Cl4 K3 91.16(4) . . ?
Dy3 Cl4 K3 87.67(4) . . ?
Dy1 Cl5 K2 158.15(6) . . ?
Dy1 Cl5 K4 100.52(5) . . ?
K2 Cl5 K4 99.28(5) . . ?
Dy1 Cl5 K3 97.23(5) . . ?
K2 Cl5 K3 94.85(5) . . ?
K4 Cl5 K3 81.16(4) . . ?
Dy2 Cl6 K1 94.84(4) . . ?
Dy2 Cl6 K4 95.38(4) . . ?
K1 Cl6 K4 99.07(5) . . ?
Dy4 Cl7 K1 142.75(6) . . ?
Dy4 Cl7 K4 103.72(5) . . ?
K1 Cl7 K4 111.21(5) . . ?
Dy4 Cl7 K3 98.67(5) . . ?
K1 Cl7 K3 98.47(5) . . ?
K4 Cl7 K3 82.23(4) . . ?
Dy3 Cl8 K1 96.35(5) . . ?
Dy3 Cl8 K3 97.86(5) . . ?
K1 Cl8 K3 100.99(5) . . ?
Dy2 Cl9 Dy1 90.69(4) . . ?
Dy2 Cl9 Dy3 93.35(4) . . ?
Dy1 Cl9 Dy3 90.14(3) . . ?
Dy2 Cl9 K3 172.14(5) . . ?
Dy1 Cl9 K3 95.31(4) . . ?
Dy3 Cl9 K3 91.70(4) . . ?
Dy2 Cl9 K4 94.16(4) . . ?
Dy1 Cl9 K4 93.47(4) . . ?
Dy3 Cl9 K4 171.63(5) . . ?
K3 Cl9 K4 80.45(4) . . ?
Dy2 Cl9 K1 85.31(4) . . ?
Dy1 Cl9 K1 170.26(5) . . ?
Dy3 Cl9 K1 81.25(4) . . ?
K3 Cl9 K1 89.52(4) . . ?
K4 Cl9 K1 95.68(4) . . ?
Dy4 Cl10 Dy6 89.60(4) . . ?
Dy4 Cl10 Dy5 90.40(3) . . ?
Dy6 Cl10 Dy5 90.90(4) . . ?
Dy6 Cl11 Dy5 96.05(4) . . ?
Dy6 Cl11 K2 90.71(4) . . ?
Dy5 Cl11 K2 90.31(4) . . ?
Dy4 Cl12 Dy6 94.52(4) . . ?
Dy6 Cl14 Dy5 92.34(4) . . ?
Dy6 Cl14 Dy4 89.05(3) . . ?
Dy5 Cl14 Dy4 90.33(4) . . ?
Dy6 Cl14 K3 176.03(5) . . ?
Dy5 Cl14 K3 90.43(4) . . ?
Dy4 Cl14 K3 93.79(4) . . ?
Dy6 Cl14 K2 87.34(4) . . ?
Dy5 Cl14 K2 87.03(4) . . ?
Dy4 Cl14 K2 175.43(5) . . ?
K3 Cl14 K2 89.96(4) . . ?
Dy6 Cl14 K4 98.11(4) . . ?
Dy5 Cl14 K4 169.01(5) . . ?
Dy4 Cl14 K4 93.24(4) . . ?
K3 Cl14 K4 78.97(4) . . ?
K2 Cl14 K4 90.04(4) . . ?
Dy5 Cl15 K2 94.70(4) . . ?
Dy5 Cl15 K3 96.84(4) . . ?
K2 Cl15 K3 94.59(5) . . ?
Dy6 Cl16 K2 94.53(5) . . ?
Dy6 Cl16 K4 100.08(5) . . ?
K2 Cl16 K4 90.72(4) . . ?
Dy4 Cl17 Dy5 95.29(4) . . ?
Dy4 Cl17 K3 92.07(4) . . ?
Dy5 Cl17 K3 88.36(4) . . ?
C111 O11 C114 105.0(6) . . ?
C111 O11 K1 128.2(4) . . ?
C114 O11 K1 126.8(5) . . ?
C115 O12 C118 107.6(5) . . ?
C115 O12 K1 140.8(4) . . ?
C118 O12 K1 107.1(4) . . ?
C128 O22 C125 107.1(5) . . ?
C128 O22 K2 115.3(4) . . ?
C125 O22 K2 111.0(4) . . ?
C134 O31 C131 110.5(5) . . ?
C134 O31 K3 124.8(4) . . ?
C131 O31 K3 124.7(4) . . ?
C141 O41 C144 104.3(5) . . ?
C141 O41 K4 120.9(4) . . ?
C144 O41 K4 121.3(4) . . ?
C15 C11 C12 108.6(5) . . ?
C15 C11 C16 124.8(5) . . ?
C12 C11 C16 126.0(5) . . ?
C15 C11 Dy1 74.7(3) . . ?
C12 C11 Dy1 74.1(3) . . ?
C16 C11 Dy1 124.2(4) . . ?
C13 C12 C11 107.8(5) . . ?
C13 C12 C17 126.5(5) . . ?
C11 C12 C17 125.5(6) . . ?
C13 C12 Dy1 73.9(3) . . ?
C11 C12 Dy1 74.8(3) . . ?
C17 C12 Dy1 121.5(4) . . ?
C12 C13 C14 108.2(5) . . ?
C12 C13 C18 126.1(5) . . ?
C14 C13 C18 125.6(5) . . ?
C12 C13 Dy1 74.9(3) . . ?
C14 C13 Dy1 74.9(3) . . ?
C18 C13 Dy1 119.2(4) . . ?
C15 C14 C13 107.3(5) . . ?
C15 C14 C19 126.6(5) . . ?
C13 C14 C19 125.7(5) . . ?
C15 C14 Dy1 74.8(3) . . ?
C13 C14 Dy1 73.6(3) . . ?
C19 C14 Dy1 122.9(4) . . ?
C11 C15 C14 108.1(5) . . ?
C11 C15 C20 126.6(5) . . ?
C14 C15 C20 124.9(5) . . ?
C11 C15 Dy1 74.4(3) . . ?
C14 C15 Dy1 74.0(3) . . ?
C20 C15 Dy1 123.4(3) . . ?
C25 C21 C22 107.9(5) . . ?
C25 C21 C26 125.8(5) . . ?
C22 C21 C26 126.0(5) . . ?
C25 C21 Dy2 76.1(3) . . ?
C22 C21 Dy2 73.8(3) . . ?
C26 C21 Dy2 120.9(4) . . ?
C23 C22 C21 107.8(5) . . ?
C23 C22 C27 126.7(5) . . ?
C21 C22 C27 125.3(5) . . ?
C23 C22 Dy2 74.7(3) . . ?
C21 C22 Dy2 74.6(3) . . ?
C27 C22 Dy2 119.0(4) . . ?
C24 C23 C22 108.0(5) . . ?
C24 C23 C28 125.4(5) . . ?
C22 C23 C28 126.4(5) . . ?
C24 C23 Dy2 75.5(3) . . ?
C22 C23 Dy2 73.9(3) . . ?
C28 C23 Dy2 121.1(4) . . ?
C25 C24 C23 108.3(5) . . ?
C25 C24 C29 125.8(5) . . ?
C23 C24 C29 125.6(5) . . ?
C25 C24 Dy2 75.1(3) . . ?
C23 C24 Dy2 73.3(3) . . ?
C29 C24 Dy2 122.1(4) . . ?
C24 C25 C21 108.0(5) . . ?
C24 C25 C30 126.0(5) . . ?
C21 C25 C30 125.5(5) . . ?
C24 C25 Dy2 74.0(3) . . ?
C21 C25 Dy2 72.8(3) . . ?
C30 C25 Dy2 124.6(4) . . ?
C32 C31 C35 108.0(5) . . ?
C32 C31 C36 125.8(6) . . ?
C35 C31 C36 126.0(6) . . ?
C32 C31 Dy3 74.3(3) . . ?
C35 C31 Dy3 75.7(3) . . ?
C36 C31 Dy3 119.9(4) . . ?
C31 C32 C33 108.4(5) . . ?
C31 C32 C37 126.2(6) . . ?
C33 C32 C37 124.9(6) . . ?
C31 C32 Dy3 74.4(3) . . ?
C33 C32 Dy3 75.2(3) . . ?
C37 C32 Dy3 122.3(4) . . ?
C34 C33 C32 107.5(5) . . ?
C34 C33 C38 126.0(6) . . ?
C32 C33 C38 126.3(6) . . ?
C34 C33 Dy3 74.8(3) . . ?
C32 C33 Dy3 73.6(3) . . ?
C38 C33 Dy3 121.5(4) . . ?
C33 C34 C35 108.6(5) . . ?
C33 C34 C39 126.5(5) . . ?
C35 C34 C39 124.6(6) . . ?
C33 C34 Dy3 74.1(3) . . ?
C35 C34 Dy3 74.7(3) . . ?
C39 C34 Dy3 122.4(4) . . ?
C31 C35 C34 107.4(5) . . ?
C31 C35 C40 126.2(6) . . ?
C34 C35 C40 126.1(6) . . ?
C31 C35 Dy3 73.1(3) . . ?
C34 C35 Dy3 74.2(3) . . ?
C40 C35 Dy3 123.0(4) . . ?
C45 C41 C42 108.7(5) . . ?
C45 C41 C46 123.6(6) . . ?
C42 C41 C46 127.5(6) . . ?
C45 C41 Dy4 75.1(3) . . ?
C42 C41 Dy4 75.1(3) . . ?
C46 C41 Dy4 120.4(4) . . ?
C41 C42 C43 107.5(5) . . ?
C41 C42 C47 127.5(6) . . ?
C43 C42 C47 124.8(6) . . ?
C41 C42 Dy4 73.7(3) . . ?
C43 C42 Dy4 75.7(3) . . ?
C47 C42 Dy4 120.0(4) . . ?
C44 C43 C42 107.9(5) . . ?
C44 C43 C48 125.5(6) . . ?
C42 C43 C48 126.0(6) . . ?
C44 C43 Dy4 74.1(3) . . ?
C42 C43 Dy4 73.0(3) . . ?
C48 C43 Dy4 125.7(4) . . ?
C43 C44 C45 107.4(5) . . ?
C43 C44 C49 126.2(5) . . ?
C45 C44 C49 125.9(6) . . ?
C43 C44 Dy4 74.9(3) . . ?
C45 C44 Dy4 73.4(3) . . ?
C49 C44 Dy4 123.8(4) . . ?
C41 C45 C44 108.4(5) . . ?
C41 C45 C50 127.3(6) . . ?
C44 C45 C50 123.6(6) . . ?
C41 C45 Dy4 73.9(3) . . ?
C44 C45 Dy4 75.4(3) . . ?
C50 C45 Dy4 123.9(4) . . ?
C55 C51 C52 108.7(5) . . ?
C55 C51 C56 125.5(6) . . ?
C52 C51 C56 125.2(6) . . ?
C55 C51 Dy5 74.0(3) . . ?
C52 C51 Dy5 76.2(3) . . ?
C56 C51 Dy5 122.6(4) . . ?
C51 C52 C53 107.9(5) . . ?
C51 C52 C57 127.1(6) . . ?
C53 C52 C57 124.7(6) . . ?
C51 C52 Dy5 72.8(3) . . ?
C53 C52 Dy5 73.5(3) . . ?
C57 C52 Dy5 124.7(4) . . ?
C54 C53 C52 107.6(5) . . ?
C54 C53 C58 126.2(5) . . ?
C52 C53 C58 125.8(5) . . ?
C54 C53 Dy5 73.6(3) . . ?
C52 C53 Dy5 75.4(3) . . ?
C58 C53 Dy5 122.5(4) . . ?
C53 C54 C55 108.3(5) . . ?
C53 C54 C59 125.4(6) . . ?
C55 C54 C59 126.0(5) . . ?
C53 C54 Dy5 75.1(3) . . ?
C55 C54 Dy5 73.9(3) . . ?
C59 C54 Dy5 121.7(4) . . ?
C51 C55 C54 107.5(5) . . ?
C51 C55 C60 126.6(6) . . ?
C54 C55 C60 125.7(5) . . ?
C51 C55 Dy5 74.8(3) . . ?
C54 C55 Dy5 74.6(3) . . ?
C60 C55 Dy5 120.8(4) . . ?
C65 C61 C62 107.4(5) . . ?
C65 C61 C66 125.8(6) . . ?
C62 C61 C66 126.3(6) . . ?
C65 C61 Dy6 74.1(3) . . ?
C62 C61 Dy6 74.4(3) . . ?
C66 C61 Dy6 123.3(4) . . ?
C63 C62 C61 108.8(5) . . ?
C63 C62 C67 126.6(6) . . ?
C61 C62 C67 124.2(5) . . ?
C63 C62 Dy6 74.6(3) . . ?
C61 C62 Dy6 74.5(3) . . ?
C67 C62 Dy6 123.0(4) . . ?
C62 C63 C64 107.4(5) . . ?
C62 C63 C68 126.2(5) . . ?
C64 C63 C68 126.0(5) . . ?
C62 C63 Dy6 74.3(3) . . ?
C64 C63 Dy6 74.0(3) . . ?
C68 C63 Dy6 122.8(4) . . ?
C65 C64 C63 107.6(5) . . ?
C65 C64 C69 126.7(5) . . ?
C63 C64 C69 125.5(5) . . ?
C65 C64 Dy6 74.2(3) . . ?
C63 C64 Dy6 74.6(3) . . ?
C69 C64 Dy6 121.4(4) . . ?
C61 C65 C64 108.8(5) . . ?
C61 C65 C70 125.1(5) . . ?
C64 C65 C70 125.8(5) . . ?
C61 C65 Dy6 74.8(3) . . ?
C64 C65 Dy6 74.5(3) . . ?
C70 C65 Dy6 121.9(4) . . ?
O11 C111 C112 106.3(6) . . ?
C111 C112 C113 103.5(7) . . ?
C114 C113 C112 104.8(7) . . ?
O11 C114 C113 103.6(7) . . ?
O12 C115 C116 107.4(6) . . ?
C115 C116 C117 103.3(6) . . ?
C118 C117 C116 103.0(7) . . ?
O12 C118 C117 104.4(7) . . ?
O12 C118 K1 49.4(3) . . ?
C117 C118 K1 128.0(5) . . ?
C21A O21A C24A 107.0(11) . . ?
C21A O21A K2 117.8(16) . . ?
C24A O21A K2 128.9(19) . . ?
O21A C21A C22A 103.7(13) . . ?
O21A C21A K2 40.9(12) . . ?
C22A C21A K2 119.8(16) . . ?
C21A C22A C23A 102.2(13) . . ?
C24A C23A C22A 103.3(12) . . ?
O21A C24A C23A 107.9(10) . . ?
C21B O21B C24B 108.5(12) . . ?
C21B O21B K2 117(2) . . ?
C24B O21B K2 112(3) . . ?
O21B C21B C22B 105.6(12) . . ?
C21B C22B C23B 102.4(13) . . ?
C24B C23B C22B 99.9(15) . . ?
O21B C24B C23B 107.7(13) . . ?
O22 C125 C126 103.5(6) . . ?
O22 C125 K2 46.7(3) . . ?
C126 C125 K2 97.6(4) . . ?
C125 C126 C127 102.4(6) . . ?
C126 C127 C128 103.5(6) . . ?
O22 C128 C127 107.0(6) . . ?
O31 C131 C132 105.6(6) . . ?
C133 C132 C131 103.9(7) . . ?
C132 C133 C134 104.5(7) . . ?
O31 C134 C133 106.7(6) . . ?
O41 C141 C142 105.9(5) . . ?
C141 C142 C143 104.0(6) . . ?
C144 C143 C142 103.8(6) . . ?
O41 C144 C143 104.3(6) . . ?
Cl26 Dy7 C71 95.74(17) . . ?
Cl26 Dy7 C74 128.24(15) . . ?
C71 Dy7 C74 51.2(2) . . ?
Cl26 Dy7 C75 126.74(15) . . ?
C71 Dy7 C75 31.3(2) . . ?
C74 Dy7 C75 30.9(2) . . ?
Cl26 Dy7 C73 98.49(17) . . ?
C71 Dy7 C73 51.3(2) . . ?
C74 Dy7 C73 30.6(2) . . ?
C75 Dy7 C73 51.1(2) . . ?
Cl26 Dy7 C72 79.79(15) . . ?
C71 Dy7 C72 31.1(2) . . ?
C74 Dy7 C72 51.0(2) . . ?
C75 Dy7 C72 51.4(2) . . ?
C73 Dy7 C72 31.0(2) . . ?
Cl26 Dy7 Cl22 96.05(5) . . ?
C71 Dy7 Cl22 132.02(16) . . ?
C74 Dy7 Cl22 86.04(16) . . ?
C75 Dy7 Cl22 115.94(17) . . ?
C73 Dy7 Cl22 81.03(16) . . ?
C72 Dy7 Cl22 107.40(17) . . ?
Cl26 Dy7 Cl24 92.04(4) . . ?
C71 Dy7 Cl24 83.40(16) . . ?
C74 Dy7 Cl24 116.95(17) . . ?
C75 Dy7 Cl24 87.25(17) . . ?
C73 Dy7 Cl24 134.11(16) . . ?
C72 Dy7 Cl24 110.37(17) . . ?
Cl22 Dy7 Cl24 142.19(4) . . ?
Cl26 Dy7 Cl28 76.95(4) . . ?
C71 Dy7 Cl28 155.24(16) . . ?
C74 Dy7 Cl28 149.34(14) . . ?
C75 Dy7 Cl28 150.57(15) . . ?
C73 Dy7 Cl28 152.51(16) . . ?
C72 Dy7 Cl28 156.58(15) . . ?
Cl22 Dy7 Cl28 72.66(4) . . ?
Cl24 Dy7 Cl28 73.38(4) . . ?
Cl26 Dy7 Cl21 146.11(5) . . ?
C71 Dy7 Cl21 113.02(17) . . ?
C74 Dy7 Cl21 85.06(14) . . ?
C75 Dy7 Cl21 84.40(14) . . ?
C73 Dy7 Cl21 113.23(17) . . ?
C72 Dy7 Cl21 133.96(15) . . ?
Cl22 Dy7 Cl21 78.22(4) . . ?
Cl24 Dy7 Cl21 74.71(4) . . ?
Cl28 Dy7 Cl21 69.43(4) . . ?
Cl26 Dy7 K5 47.39(4) . 2_756 ?
C71 Dy7 K5 103.88(16) . 2_756 ?
C74 Dy7 K5 154.88(15) . 2_756 ?
C75 Dy7 K5 126.03(17) . 2_756 ?
C73 Dy7 K5 139.54(16) . 2_756 ?
C72 Dy7 K5 110.43(16) . 2_756 ?
Cl22 Dy7 K5 118.03(4) . 2_756 ?
Cl24 Dy7 K5 48.16(3) . 2_756 ?
Cl28 Dy7 K5 53.82(3) . 2_756 ?
Cl21 Dy7 K5 105.81(3) . 2_756 ?
Cl26 Dy7 K6 48.69(4) . . ?
C71 Dy7 K6 139.85(17) . . ?
C74 Dy7 K6 131.45(17) . . ?
C75 Dy7 K6 159.83(16) . . ?
C73 Dy7 K6 108.72(16) . . ?
C72 Dy7 K6 112.40(15) . . ?
Cl22 Dy7 K6 52.88(4) . . ?
Cl24 Dy7 K6 111.58(4) . . ?
Cl28 Dy7 K6 48.12(3) . . ?
Cl21 Dy7 K6 106.92(3) . . ?
K5 Dy7 K6 67.87(3) 2_756 . ?
Cl27 Dy8 C84 83.41(14) . . ?
Cl27 Dy8 C85 85.43(14) . . ?
C84 Dy8 C85 31.3(2) . . ?
Cl27 Dy8 C83 111.23(13) . . ?
C84 Dy8 C83 31.05(18) . . ?
C85 Dy8 C83 51.5(2) . . ?
Cl27 Dy8 C82 133.60(13) . . ?
C84 Dy8 C82 51.43(17) . . ?
C85 Dy8 C82 51.11(19) . . ?
C83 Dy8 C82 31.37(17) . . ?
Cl27 Dy8 C81 114.74(13) . . ?
C84 Dy8 C81 51.78(18) . . ?
C85 Dy8 C81 31.19(18) . . ?
C83 Dy8 C81 51.70(17) . . ?
C82 Dy8 C81 30.83(18) . . ?
Cl27 Dy8 Cl23 90.46(5) . . ?
C84 Dy8 Cl23 121.51(14) . . ?
C85 Dy8 Cl23 90.32(15) . . ?
C83 Dy8 Cl23 131.65(12) . . ?
C82 Dy8 Cl23 103.48(13) . . ?
C81 Dy8 Cl23 80.11(13) . . ?
Cl27 Dy8 Cl22 89.04(5) . . ?
C84 Dy8 Cl22 94.49(14) . . ?
C85 Dy8 Cl22 125.79(15) . . ?
C83 Dy8 Cl22 81.57(13) . . ?
C82 Dy8 Cl22 102.95(13) . . ?
C81 Dy8 Cl22 132.15(13) . . ?
Cl23 Dy8 Cl22 143.69(4) . . ?
Cl27 Dy8 Cl21 146.24(4) . . ?
C84 Dy8 Cl21 128.81(14) . . ?
C85 Dy8 Cl21 126.84(13) . . ?
C83 Dy8 Cl21 98.55(13) . . ?
C82 Dy8 Cl21 80.13(13) . . ?
C81 Dy8 Cl21 95.92(13) . . ?
Cl23 Dy8 Cl21 80.82(4) . . ?
Cl22 Dy8 Cl21 79.68(4) . . ?
Cl27 Dy8 Cl28 76.22(4) . . ?
C84 Dy8 Cl28 155.66(13) . . ?
C85 Dy8 Cl28 154.42(15) . . ?
C83 Dy8 Cl28 152.79(13) . . ?
C82 Dy8 Cl28 150.16(13) . . ?
C81 Dy8 Cl28 150.65(13) . . ?
Cl23 Dy8 Cl28 72.41(4) . . ?
Cl22 Dy8 Cl28 72.24(4) . . ?
Cl21 Dy8 Cl28 70.04(4) . . ?
Cl27 Dy8 Dy9 108.93(4) . . ?
C84 Dy8 Dy9 157.95(13) . . ?
C85 Dy8 Dy9 129.03(14) . . ?
C83 Dy8 Dy9 139.58(12) . . ?
C82 Dy8 Dy9 111.23(12) . . ?
C81 Dy8 Dy9 106.20(13) . . ?
Cl23 Dy8 Dy9 42.94(3) . . ?
Cl22 Dy8 Dy9 103.69(3) . . ?
Cl21 Dy8 Dy9 45.33(3) . . ?
Cl28 Dy8 Dy9 45.56(3) . . ?
Cl27 Dy8 K6 45.32(4) . . ?
C84 Dy8 K6 109.02(13) . . ?
C85 Dy8 K6 126.46(13) . . ?
C83 Dy8 K6 119.54(12) . . ?
C82 Dy8 K6 149.89(13) . . ?
C81 Dy8 K6 157.63(13) . . ?
Cl23 Dy8 K6 106.59(4) . . ?
Cl22 Dy8 K6 51.37(4) . . ?
Cl21 Dy8 K6 106.15(3) . . ?
Cl28 Dy8 K6 46.74(3) . . ?
Dy9 Dy8 K6 92.21(2) . . ?
Cl25 Dy9 C93 121.67(17) . . ?
Cl25 Dy9 C92 90.49(17) . . ?
C93 Dy9 C92 31.4(2) . . ?
Cl25 Dy9 C91 81.04(14) . . ?
C93 Dy9 C91 51.5(2) . . ?
C92 Dy9 C91 31.0(2) . . ?
Cl25 Dy9 C94 132.37(15) . . ?
C93 Dy9 C94 31.18(19) . . ?
C92 Dy9 C94 51.6(2) . . ?
C91 Dy9 C94 51.5(2) . . ?
Cl25 Dy9 C95 104.76(14) . . ?
C93 Dy9 C95 51.44(19) . . ?
C92 Dy9 C95 51.44(18) . . ?
C91 Dy9 C95 31.13(18) . . ?
C94 Dy9 C95 31.02(19) . . ?
Cl25 Dy9 Cl23 93.14(5) . . ?
C93 Dy9 Cl23 123.61(15) . . ?
C92 Dy9 Cl23 129.68(14) . . ?
C91 Dy9 Cl23 100.45(14) . . ?
C94 Dy9 Cl23 92.44(14) . . ?
C95 Dy9 Cl23 79.30(13) . . ?
Cl25 Dy9 Cl24 91.62(5) . . ?
C93 Dy9 Cl24 83.64(14) . . ?
C92 Dy9 Cl24 86.98(15) . . ?
C91 Dy9 Cl24 116.61(14) . . ?
C94 Dy9 Cl24 110.90(14) . . ?
C95 Dy9 Cl24 134.42(13) . . ?
Cl23 Dy9 Cl24 142.93(4) . . ?
Cl25 Dy9 Cl21 145.34(4) . . ?
C93 Dy9 Cl21 89.30(16) . . ?
C92 Dy9 Cl21 120.15(18) . . ?
C91 Dy9 Cl21 133.55(14) . . ?
C94 Dy9 Cl21 82.11(14) . . ?
C95 Dy9 Cl21 107.13(14) . . ?
Cl23 Dy9 Cl21 79.86(4) . . ?
Cl24 Dy9 Cl21 75.55(4) . . ?
Cl25 Dy9 Cl28 75.88(4) . . ?
C93 Dy9 Cl28 151.76(15) . . ?
C92 Dy9 Cl28 155.38(14) . . ?
C91 Dy9 Cl28 155.27(15) . . ?
C94 Dy9 Cl28 149.64(14) . . ?
C95 Dy9 Cl28 151.64(13) . . ?
Cl23 Dy9 Cl28 72.37(4) . . ?
Cl24 Dy9 Cl28 73.26(4) . . ?
Cl21 Dy9 Cl28 69.62(4) . . ?
Cl25 Dy9 Dy8 110.20(3) . . ?
C93 Dy9 Dy8 127.74(16) . . ?
C92 Dy9 Dy8 157.08(16) . . ?
C91 Dy9 Dy8 140.03(13) . . ?
C94 Dy9 Dy8 105.59(14) . . ?
C95 Dy9 Dy8 111.37(12) . . ?
Cl23 Dy9 Dy8 42.68(3) . . ?
Cl24 Dy9 Dy8 101.68(3) . . ?
Cl21 Dy9 Dy8 44.52(3) . . ?
Cl28 Dy9 Dy8 45.77(3) . . ?
Cl25 Dy9 K5 47.79(4) . 2_756 ?
C93 Dy9 K5 119.88(15) . 2_756 ?
C92 Dy9 K5 102.70(14) . 2_756 ?
C91 Dy9 K5 115.22(13) . 2_756 ?
C94 Dy9 K5 150.98(14) . 2_756 ?
C95 Dy9 K5 146.06(13) . 2_756 ?
Cl23 Dy9 K5 116.36(3) . 2_756 ?
Cl24 Dy9 K5 47.35(3) . 2_756 ?
Cl21 Dy9 K5 105.30(3) . 2_756 ?
Cl28 Dy9 K5 53.02(3) . 2_756 ?
Dy8 Dy9 K5 98.656(18) . 2_756 ?
O52 K5 O51 74.72(17) . . ?
O52 K5 Cl27 106.26(14) . . ?
O51 K5 Cl27 107.45(15) . . ?
O52 K5 Cl26 86.38(12) . 2_756 ?
O51 K5 Cl26 160.92(13) . 2_756 ?
Cl27 K5 Cl26 80.02(5) . 2_756 ?
O52 K5 Cl24 114.23(13) . 2_756 ?
O51 K5 Cl24 110.25(14) . 2_756 ?
Cl27 K5 Cl24 130.13(6) . 2_756 ?
Cl26 K5 Cl24 74.92(5) 2_756 2_756 ?
O52 K5 Cl25 152.07(13) . 2_756 ?
O51 K5 Cl25 77.43(12) . 2_756 ?
Cl27 K5 Cl25 84.04(5) . 2_756 ?
Cl26 K5 Cl25 121.30(5) 2_756 2_756 ?
Cl24 K5 Cl25 73.76(5) 2_756 2_756 ?
O52 K5 C151 73.1(2) . . ?
O51 K5 C151 21.9(3) . . ?
Cl27 K5 C151 129.2(2) . . ?
Cl26 K5 C151 147.6(2) 2_756 . ?
Cl24 K5 C151 90.7(2) 2_756 . ?
Cl25 K5 C151 80.3(2) 2_756 . ?
O52 K5 Cl28 147.53(13) . 2_756 ?
O51 K5 Cl28 137.71(13) . 2_756 ?
Cl27 K5 Cl28 70.05(4) . 2_756 ?
Cl26 K5 Cl28 61.15(4) 2_756 2_756 ?
Cl24 K5 Cl28 60.13(4) 2_756 2_756 ?
Cl25 K5 Cl28 60.28(4) 2_756 2_756 ?
C151 K5 Cl28 135.3(2) . 2_756 ?
O52 K5 Dy7 111.77(12) . 2_756 ?
O51 K5 Dy7 150.43(14) . 2_756 ?
Cl27 K5 Dy7 98.46(4) . 2_756 ?
Cl26 K5 Dy7 37.24(3) 2_756 2_756 ?
Cl24 K5 Dy7 40.25(3) 2_756 2_756 ?
Cl25 K5 Dy7 91.65(4) 2_756 2_756 ?
C151 K5 Dy7 129.8(2) . 2_756 ?
Cl28 K5 Dy7 41.18(3) 2_756 2_756 ?
O52 K5 Dy9 152.06(14) . 2_756 ?
O51 K5 Dy9 103.26(12) . 2_756 ?
Cl27 K5 Dy9 100.93(4) . 2_756 ?
Cl26 K5 Dy9 92.17(4) 2_756 2_756 ?
Cl24 K5 Dy9 39.37(3) 2_756 2_756 ?
Cl25 K5 Dy9 36.93(3) 2_756 2_756 ?
C151 K5 Dy9 94.7(2) . 2_756 ?
Cl28 K5 Dy9 41.08(2) 2_756 2_756 ?
Dy7 K5 Dy9 56.943(17) 2_756 2_756 ?
O52 K5 K6 148.04(14) . . ?
O51 K5 K6 105.48(13) . . ?
Cl27 K5 K6 42.35(4) . . ?
Cl26 K5 K6 91.88(4) 2_756 . ?
Cl24 K5 K6 95.95(4) 2_756 . ?
Cl25 K5 K6 44.82(4) 2_756 . ?
C151 K5 K6 118.8(2) . . ?
Cl28 K5 K6 43.26(3) 2_756 . ?
Dy7 K5 K6 84.13(3) 2_756 . ?
Dy9 K5 K6 59.85(2) 2_756 . ?
O52 K5 K6 112.84(13) . 2_756 ?
O51 K5 K6 148.79(15) . 2_756 ?
Cl27 K5 K6 41.60(4) . 2_756 ?
Cl26 K5 K6 43.01(4) 2_756 2_756 ?
Cl24 K5 K6 94.49(4) 2_756 2_756 ?
Cl25 K5 K6 92.26(4) 2_756 2_756 ?
C151 K5 K6 169.4(2) . 2_756 ?
Cl28 K5 K6 42.67(3) 2_756 2_756 ?
Dy7 K5 K6 57.47(2) 2_756 2_756 ?
Dy9 K5 K6 83.65(3) 2_756 2_756 ?
K6 K5 K6 51.48(3) . 2_756 ?
O61A K6 Cl27 131.8(2) . . ?
O61B K6 Cl27 118.5(4) . . ?
O61A K6 Cl28 134.4(3) . 2_756 ?
O61B K6 Cl28 133.1(3) . 2_756 ?
Cl27 K6 Cl28 69.90(4) . 2_756 ?
Cl27 K6 Cl27 100.45(5) . 2_756 ?
Cl28 K6 Cl27 62.16(4) 2_756 2_756 ?
O61A K6 Cl28 124.6(3) . . ?
O61B K6 Cl28 124.5(3) . . ?
Cl27 K6 Cl28 62.20(4) . . ?
Cl28 K6 Cl28 100.84(5) 2_756 . ?
Cl27 K6 Cl28 69.31(4) 2_756 . ?
O61A K6 Cl26 73.4(3) . . ?
O61B K6 Cl26 82.3(4) . . ?
Cl27 K6 Cl26 121.21(5) . . ?
Cl28 K6 Cl26 135.99(6) 2_756 . ?
Cl27 K6 Cl26 73.83(5) 2_756 . ?
Cl28 K6 Cl26 61.33(4) . . ?
Cl27 K6 Cl25 78.17(5) . 2_756 ?
Cl28 K6 Cl25 60.83(4) 2_756 2_756 ?
Cl27 K6 Cl25 119.33(6) 2_756 2_756 ?
Cl28 K6 Cl25 140.31(6) . 2_756 ?
Cl26 K6 Cl25 155.98(6) . 2_756 ?
O61A K6 C61A 19.6(3) . . ?
Cl27 K6 C61A 151.1(2) . . ?
Cl28 K6 C61A 125.4(3) 2_756 . ?
Cl27 K6 C61A 108.4(2) 2_756 . ?
Cl28 K6 C61A 127.2(3) . . ?
Cl26 K6 C61A 67.4(3) . . ?
Cl25 K6 C61A 88.8(3) 2_756 . ?
O61A K6 Cl22 79.0(3) . . ?
O61B K6 Cl22 71.9(3) . . ?
Cl27 K6 Cl22 66.81(4) . . ?
Cl28 K6 Cl22 136.70(5) 2_756 . ?
Cl27 K6 Cl22 125.34(5) 2_756 . ?
Cl28 K6 Cl22 57.61(4) . . ?
Cl26 K6 Cl22 70.48(4) . . ?
Cl25 K6 Cl22 109.83(5) 2_756 . ?
C61A K6 Cl22 94.5(3) . . ?
Cl27 K6 Cl23 125.07(5) . 2_756 ?
Cl28 K6 Cl23 56.46(4) 2_756 2_756 ?
Cl27 K6 Cl23 65.80(4) 2_756 2_756 ?
Cl28 K6 Cl23 135.09(6) . 2_756 ?
Cl26 K6 Cl23 106.01(5) . 2_756 ?
Cl25 K6 Cl23 66.85(4) 2_756 2_756 ?
Cl22 K6 Cl23 164.30(6) . 2_756 ?
Cl27 K6 K6 50.51(4) . 2_756 ?
Cl28 K6 K6 50.65(4) 2_756 2_756 ?
Cl27 K6 K6 49.95(4) 2_756 2_756 ?
Cl28 K6 K6 50.19(4) . 2_756 ?
Cl26 K6 K6 100.65(6) . 2_756 ?
Cl25 K6 K6 102.99(6) 2_756 2_756 ?
Cl22 K6 K6 98.48(5) . 2_756 ?
Cl23 K6 K6 97.21(5) 2_756 2_756 ?
Dy8 Cl21 Dy9 90.15(4) . . ?
Dy8 Cl21 Dy7 90.32(4) . . ?
Dy9 Cl21 Dy7 91.78(4) . . ?
Dy8 Cl22 Dy7 95.19(4) . . ?
Dy8 Cl22 K6 91.55(5) . . ?
Dy7 Cl22 K6 89.02(4) . . ?
Dy8 Cl23 Dy9 94.38(4) . . ?
Dy8 Cl23 K6 89.93(4) . 2_756 ?
Dy9 Cl23 K6 89.89(4) . 2_756 ?
Dy9 Cl24 Dy7 96.13(4) . . ?
Dy9 Cl24 K5 93.28(5) . 2_756 ?
Dy7 Cl24 K5 91.59(4) . 2_756 ?
Dy9 Cl25 K5 95.28(5) . 2_756 ?
Dy9 Cl25 K6 98.47(5) . 2_756 ?
K5 Cl25 K6 92.85(5) 2_756 2_756 ?
Dy7 Cl26 K5 95.36(5) . 2_756 ?
Dy7 Cl26 K6 95.47(5) . . ?
K5 Cl26 K6 96.70(5) 2_756 . ?
Dy8 Cl27 K5 153.77(6) . . ?
Dy8 Cl27 K6 99.90(5) . . ?
K5 Cl27 K6 99.00(5) . . ?
Dy8 Cl27 K6 100.42(5) . 2_756 ?
K5 Cl27 K6 100.76(6) . 2_756 ?
K6 Cl27 K6 79.55(5) . 2_756 ?
Dy7 Cl28 Dy9 92.52(4) . . ?
Dy7 Cl28 Dy8 90.04(4) . . ?
Dy9 Cl28 Dy8 88.67(3) . . ?
Dy7 Cl28 K6 169.94(5) . 2_756 ?
Dy9 Cl28 K6 95.95(4) . 2_756 ?
Dy8 Cl28 K6 95.57(4) . 2_756 ?
Dy7 Cl28 K6 92.15(4) . . ?
Dy9 Cl28 K6 174.61(6) . . ?
Dy8 Cl28 K6 94.02(4) . . ?
K6 Cl28 K6 79.16(5) 2_756 . ?
Dy7 Cl28 K5 85.00(4) . 2_756 ?
Dy9 Cl28 K5 85.90(4) . 2_756 ?
Dy8 Cl28 K5 172.47(5) . 2_756 ?
K6 Cl28 K5 90.19(5) 2_756 2_756 ?
K6 Cl28 K5 91.83(4) . 2_756 ?
C151 O51 C154 108.5(7) . . ?
C151 O51 K5 111.2(8) . . ?
C154 O51 K5 123.1(5) . . ?
C158 O52 C155 107.6(5) . . ?
C158 O52 K5 130.7(4) . . ?
C155 O52 K5 121.1(4) . . ?
C75 C71 C72 108.3(6) . . ?
C75 C71 C76 125.8(8) . . ?
C72 C71 C76 125.6(7) . . ?
C75 C71 Dy7 74.6(4) . . ?
C72 C71 Dy7 76.0(4) . . ?
C76 C71 Dy7 121.3(5) . . ?
C71 C72 C73 107.0(6) . . ?
C71 C72 C77 125.6(7) . . ?
C73 C72 C77 126.9(8) . . ?
C71 C72 Dy7 73.0(4) . . ?
C73 C72 Dy7 73.9(4) . . ?
C77 C72 Dy7 124.5(5) . . ?
C74 C73 C72 108.1(6) . . ?
C74 C73 C78 125.9(8) . . ?
C72 C73 C78 125.7(8) . . ?
C74 C73 Dy7 73.9(4) . . ?
C72 C73 Dy7 75.1(4) . . ?
C78 C73 Dy7 122.0(5) . . ?
C73 C74 C75 109.3(6) . . ?
C73 C74 C79 125.9(8) . . ?
C75 C74 C79 124.4(7) . . ?
C73 C74 Dy7 75.5(4) . . ?
C75 C74 Dy7 74.8(4) . . ?
C79 C74 Dy7 121.1(5) . . ?
C74 C75 C71 107.2(6) . . ?
C74 C75 C80 126.4(7) . . ?
C71 C75 C80 126.2(7) . . ?
C74 C75 Dy7 74.3(4) . . ?
C71 C75 Dy7 74.1(4) . . ?
C80 C75 Dy7 120.7(5) . . ?
C82 C81 C85 107.1(5) . . ?
C82 C81 C86 126.5(5) . . ?
C85 C81 C86 125.7(6) . . ?
C82 C81 Dy8 74.3(3) . . ?
C85 C81 Dy8 73.6(3) . . ?
C86 C81 Dy8 125.0(4) . . ?
C81 C82 C83 108.9(5) . . ?
C81 C82 C87 125.4(5) . . ?
C83 C82 C87 125.3(5) . . ?
C81 C82 Dy8 74.9(3) . . ?
C83 C82 Dy8 74.3(3) . . ?
C87 C82 Dy8 122.5(4) . . ?
C84 C83 C82 107.3(5) . . ?
C84 C83 C88 126.5(5) . . ?
C82 C83 C88 125.8(6) . . ?
C84 C83 Dy8 73.7(3) . . ?
C82 C83 Dy8 74.4(3) . . ?
C88 C83 Dy8 123.1(4) . . ?
C83 C84 C85 108.2(5) . . ?
C83 C84 C89 124.9(6) . . ?
C85 C84 C89 126.8(6) . . ?
C83 C84 Dy8 75.2(3) . . ?
C85 C84 Dy8 74.6(3) . . ?
C89 C84 Dy8 120.5(4) . . ?
C84 C85 C81 108.5(5) . . ?
C84 C85 C90 126.5(6) . . ?
C81 C85 C90 125.0(6) . . ?
C84 C85 Dy8 74.0(3) . . ?
C81 C85 Dy8 75.2(3) . . ?
C90 C85 Dy8 118.8(4) . . ?
C92 C91 C95 108.4(6) . . ?
C92 C91 C100 126.1(6) . . ?
C95 C91 C100 125.2(6) . . ?
C92 C91 Dy9 74.2(3) . . ?
C95 C91 Dy9 75.3(3) . . ?
C100 C91 Dy9 122.2(4) . . ?
C91 C92 C93 107.9(6) . . ?
C91 C92 C96 125.0(7) . . ?
C93 C92 C96 126.9(7) . . ?
C91 C92 Dy9 74.8(3) . . ?
C93 C92 Dy9 74.1(3) . . ?
C96 C92 Dy9 121.4(4) . . ?
C94 C93 C92 108.3(6) . . ?
C94 C93 C97 126.9(7) . . ?
C92 C93 C97 124.3(7) . . ?
C94 C93 Dy9 75.7(3) . . ?
C92 C93 Dy9 74.6(3) . . ?
C97 C93 Dy9 122.2(4) . . ?
C93 C94 C95 107.7(6) . . ?
C93 C94 C98 126.8(6) . . ?
C95 C94 C98 125.3(6) . . ?
C93 C94 Dy9 73.2(3) . . ?
C95 C94 Dy9 74.7(3) . . ?
C98 C94 Dy9 122.3(4) . . ?
C94 C95 C91 107.8(5) . . ?
C94 C95 C99 125.6(6) . . ?
C91 C95 C99 126.2(6) . . ?
C94 C95 Dy9 74.3(3) . . ?
C91 C95 Dy9 73.5(3) . . ?
C99 C95 Dy9 123.8(4) . . ?
O51 C151 C152 110.7(10) . . ?
O51 C151 K5 46.9(6) . . ?
C152 C151 K5 135.7(10) . . ?
C151 C152 C153 105.0(9) . . ?
C154 C153 C152 103.1(8) . . ?
O51 C154 C153 107.9(8) . . ?
O52 C155 C156 106.8(7) . . ?
C157 C156 C155 106.5(8) . . ?
C156 C157 C158 109.5(7) . . ?
O52 C158 C157 106.4(6) . . ?
C61A O61A C64A 107.0(10) . . ?
C61A O61A K6 122.9(9) . . ?
C64A O61A K6 124.9(11) . . ?
O61A C61A C62A 103.9(11) . . ?
O61A C61A K6 37.5(7) . . ?
C62A C61A K6 118.4(14) . . ?
C61A C62A C63A 103.5(11) . . ?
C64A C63A C62A 103.3(11) . . ?
O61A C64A C63A 108.7(11) . . ?
C61B O61B C64B 103.4(13) . . ?
C61B O61B K6 109.8(14) . . ?
C64B O61B K6 118.3(15) . . ?
O61B C61B C62B 103.4(14) . . ?
C61B C62B C63B 103.9(14) . . ?
C64B C63B C62B 103.8(15) . . ?
O61B C64B C63B 103.3(15) . . ?

loop_
_geom_bond_atom_site_label_1
_geom_bond_atom_site_label_2
_geom_bond_distance
_geom_bond_site_symmetry_2
_geom_bond_publ_flag
Dy1 C13 2.618(5) . ?
Dy1 C12 2.632(6) . ?
Dy1 C14 2.635(5) . ?
Dy1 C11 2.641(6) . ?
Dy1 Cl5 2.6421(13) . ?
Dy1 C15 2.645(5) . ?
Dy1 Cl4 2.7200(13) . ?
Dy1 Cl2 2.7241(13) . ?
Dy1 Cl1 2.8118(13) . ?
Dy1 Cl9 2.8382(12) . ?
Dy1 K3 4.5006(13) . ?
Dy2 Cl6 2.6068(13) . ?
Dy2 C22 2.607(5) . ?
Dy2 C23 2.617(5) . ?
Dy2 C21 2.617(6) . ?
Dy2 C24 2.646(5) . ?
Dy2 C25 2.659(6) . ?
Dy2 Cl2 2.7388(13) . ?
Dy2 Cl3 2.7724(14) . ?
Dy2 Cl9 2.8113(13) . ?
Dy2 Cl1 2.8953(12) . ?
Dy2 K1 4.3906(13) . ?
Dy3 Cl8 2.6024(14) . ?
Dy3 C32 2.616(5) . ?
Dy3 C31 2.617(5) . ?
Dy3 C33 2.636(5) . ?
Dy3 C34 2.644(5) . ?
Dy3 C35 2.650(6) . ?
Dy3 Cl4 2.7349(13) . ?
Dy3 Cl3 2.7637(13) . ?
Dy3 Cl9 2.8489(12) . ?
Dy3 Cl1 2.8768(14) . ?
Dy3 K1 4.2449(12) . ?
Dy3 K3 4.3776(12) . ?
Dy4 C41 2.601(6) . ?
Dy4 Cl7 2.6077(13) . ?
Dy4 C45 2.617(5) . ?
Dy4 C42 2.618(5) . ?
Dy4 C44 2.643(5) . ?
Dy4 C43 2.653(5) . ?
Dy4 Cl12 2.7072(13) . ?
Dy4 Cl17 2.7314(13) . ?
Dy4 Cl10 2.8063(13) . ?
Dy4 Cl14 2.8575(12) . ?
Dy4 Dy6 3.9951(3) . ?
Dy4 K3 4.5006(12) . ?
Dy5 Cl15 2.6061(13) . ?
Dy5 C55 2.611(6) . ?
Dy5 C54 2.620(5) . ?
Dy5 C51 2.621(6) . ?
Dy5 C53 2.639(6) . ?
Dy5 C52 2.665(6) . ?
Dy5 Cl17 2.7363(13) . ?
Dy5 Cl11 2.7584(13) . ?
Dy5 Cl14 2.8403(13) . ?
Dy5 Cl10 2.8873(12) . ?
Dy5 K2 4.2920(13) . ?
Dy5 K3 4.3649(12) . ?
Dy6 Cl16 2.6168(13) . ?
Dy6 C65 2.626(5) . ?
Dy6 C64 2.629(5) . ?
Dy6 C62 2.633(5) . ?
Dy6 C61 2.634(5) . ?
Dy6 C63 2.637(5) . ?
Dy6 Cl12 2.7323(13) . ?
Dy6 Cl11 2.7539(13) . ?
Dy6 Cl14 2.8401(12) . ?
Dy6 Cl10 2.8630(13) . ?
Dy6 K2 4.3036(12) . ?
K1 O12 2.719(5) . ?
K1 O11 2.732(5) . ?
K1 Cl8 3.0780(18) . ?
K1 Cl7 3.0794(18) . ?
K1 Cl3 3.1662(18) . ?
K1 Cl6 3.3197(19) . ?
K1 C118 3.425(7) . ?
K1 Cl9 3.6102(17) . ?
K1 K3 4.8307(17) . ?
K2 O21A 2.59(2) . ?
K2 O22 2.755(5) . ?
K2 O21B 2.84(3) . ?
K2 Cl5 3.0644(18) . ?
K2 Cl15 3.2035(18) . ?
K2 Cl16 3.2162(18) . ?
K2 Cl11 3.2732(18) . ?
K2 Cl14 3.3682(17) . ?
K2 C21A 3.50(3) . ?
K2 C125 3.534(7) . ?
K3 O31 2.641(5) . ?
K3 Cl8 3.1821(19) . ?
K3 Cl15 3.2047(18) . ?
K3 Cl9 3.2400(18) . ?
K3 Cl14 3.2933(17) . ?
K3 Cl7 3.2960(18) . ?
K3 Cl5 3.3260(19) . ?
K3 Cl17 3.4798(18) . ?
K3 Cl4 3.5310(18) . ?
K3 K4 4.2593(17) . ?
K4 O41 2.699(4) . ?
K4 Cl7 3.1802(19) . ?
K4 Cl5 3.2204(18) . ?
K4 Cl9 3.3542(17) . ?
K4 Cl14 3.4035(19) . ?
K4 Cl6 3.4683(19) . ?
K4 Cl16 3.5093(19) . ?
K4 Cl2 3.5867(19) . ?
O11 C111 1.439(9) . ?
O11 C114 1.442(9) . ?
O12 C115 1.424(8) . ?
O12 C118 1.431(9) . ?
O22 C128 1.427(8) . ?
O22 C125 1.436(8) . ?
O31 C134 1.410(9) . ?
O31 C131 1.424(8) . ?
O41 C141 1.423(7) . ?
O41 C144 1.430(7) . ?
C11 C15 1.409(8) . ?
C11 C12 1.413(8) . ?
C11 C16 1.512(8) . ?
C12 C13 1.413(8) . ?
C12 C17 1.505(8) . ?
C13 C14 1.427(7) . ?
C13 C18 1.500(8) . ?
C14 C15 1.419(8) . ?
C14 C19 1.496(8) . ?
C15 C20 1.493(8) . ?
C21 C25 1.413(8) . ?
C21 C22 1.422(7) . ?
C21 C26 1.506(8) . ?
C22 C23 1.414(8) . ?
C22 C27 1.500(8) . ?
C23 C24 1.413(8) . ?
C23 C28 1.510(8) . ?
C24 C25 1.412(8) . ?
C24 C29 1.517(8) . ?
C25 C30 1.504(7) . ?
C31 C32 1.414(9) . ?
C31 C35 1.416(9) . ?
C31 C36 1.502(9) . ?
C32 C33 1.414(8) . ?
C32 C37 1.506(9) . ?
C33 C34 1.412(8) . ?
C33 C38 1.502(8) . ?
C34 C35 1.419(8) . ?
C34 C39 1.498(8) . ?
C35 C40 1.495(9) . ?
C41 C45 1.397(9) . ?
C41 C42 1.404(8) . ?
C41 C46 1.516(8) . ?
C42 C43 1.422(8) . ?
C42 C47 1.500(9) . ?
C43 C44 1.415(8) . ?
C43 C48 1.502(8) . ?
C44 C45 1.415(8) . ?
C44 C49 1.508(8) . ?
C45 C50 1.509(9) . ?
C51 C55 1.409(8) . ?
C51 C52 1.414(8) . ?
C51 C56 1.507(9) . ?
C52 C53 1.421(8) . ?
C52 C57 1.491(8) . ?
C53 C54 1.419(8) . ?
C53 C58 1.506(8) . ?
C54 C55 1.422(8) . ?
C54 C59 1.496(8) . ?
C55 C60 1.498(8) . ?
C61 C65 1.411(8) . ?
C61 C62 1.415(8) . ?
C61 C66 1.506(8) . ?
C62 C63 1.413(8) . ?
C62 C67 1.504(8) . ?
C63 C64 1.427(8) . ?
C63 C68 1.500(8) . ?
C64 C65 1.414(8) . ?
C64 C69 1.493(7) . ?
C65 C70 1.499(8) . ?
C111 C112 1.522(10) . ?
C112 C113 1.524(12) . ?
C113 C114 1.490(11) . ?
C115 C116 1.511(11) . ?
C116 C117 1.514(13) . ?
C117 C118 1.474(11) . ?
O21A C21A 1.433(12) . ?
O21A C24A 1.441(13) . ?
C21A C22A 1.494(15) . ?
C22A C23A 1.524(15) . ?
C23A C24A 1.491(13) . ?
O21B C21B 1.426(13) . ?
O21B C24B 1.436(14) . ?
C21B C22B 1.490(16) . ?
C22B C23B 1.532(15) . ?
C23B C24B 1.494(16) . ?
C125 C126 1.503(10) . ?
C126 C127 1.523(12) . ?
C127 C128 1.533(9) . ?
C131 C132 1.493(10) . ?
C132 C133 1.482(11) . ?
C133 C134 1.501(9) . ?
C141 C142 1.508(9) . ?
C142 C143 1.523(9) . ?
C143 C144 1.494(9) . ?
Dy7 Cl26 2.6037(14) . ?
Dy7 C71 2.611(6) . ?
Dy7 C74 2.612(7) . ?
Dy7 C75 2.618(6) . ?
Dy7 C73 2.633(7) . ?
Dy7 C72 2.649(6) . ?
Dy7 Cl22 2.7316(14) . ?
Dy7 Cl24 2.7692(14) . ?
Dy7 Cl28 2.8314(14) . ?
Dy7 Cl21 2.8792(13) . ?
Dy7 K5 4.2837(14) 2_756 ?
Dy7 K6 4.4269(14) . ?
Dy8 Cl27 2.6162(14) . ?
Dy8 C84 2.617(6) . ?
Dy8 C85 2.625(6) . ?
Dy8 C83 2.636(6) . ?
Dy8 C82 2.637(5) . ?
Dy8 C81 2.646(5) . ?
Dy8 Cl23 2.7170(14) . ?
Dy8 Cl22 2.7249(14) . ?
Dy8 Cl21 2.8023(13) . ?
Dy8 Cl28 2.8645(13) . ?
Dy8 Dy9 3.9966(4) . ?
Dy8 K6 4.5178(13) . ?
Dy9 Cl25 2.6147(15) . ?
Dy9 C93 2.616(6) . ?
Dy9 C92 2.623(6) . ?
Dy9 C91 2.630(6) . ?
Dy9 C94 2.648(5) . ?
Dy9 C95 2.654(5) . ?
Dy9 Cl23 2.7308(14) . ?
Dy9 Cl24 2.7533(14) . ?
Dy9 Cl21 2.8424(15) . ?
Dy9 Cl28 2.8545(13) . ?
Dy9 K5 4.3335(12) 2_756 ?
K5 O52 2.693(5) . ?
K5 O51 2.714(6) . ?
K5 Cl27 3.0231(19) . ?
K5 Cl26 3.167(2) 2_756 ?
K5 Cl24 3.1924(19) 2_756 ?
K5 Cl25 3.223(2) 2_756 ?
K5 C151 3.464(15) . ?
K5 Cl28 3.4708(18) 2_756 ?
K5 K6 4.7809(19) . ?
K5 K6 4.864(2) 2_756 ?
K6 O61A 2.533(11) . ?
K6 O61B 2.96(2) . ?
K6 Cl27 3.261(2) . ?
K6 Cl28 3.276(2) 2_756 ?
K6 Cl27 3.287(2) 2_756 ?
K6 Cl28 3.2984(18) . ?
K6 Cl26 3.341(2) . ?
K6 Cl25 3.374(2) 2_756 ?
K6 C61A 3.493(15) . ?
K6 Cl22 3.531(2) . ?
K6 Cl23 3.6610(19) 2_756 ?
K6 K6 4.189(3) 2_756 ?
O51 C151 1.384(12) . ?
O51 C154 1.402(10) . ?
O52 C158 1.427(8) . ?
O52 C155 1.434(10) . ?
C71 C75 1.409(10) . ?
C71 C72 1.409(10) . ?
C71 C76 1.503(10) . ?
C72 C73 1.412(10) . ?
C72 C77 1.497(9) . ?
C73 C74 1.384(10) . ?
C73 C78 1.510(11) . ?
C74 C75 1.393(10) . ?
C74 C79 1.516(10) . ?
C75 C80 1.510(10) . ?
C81 C82 1.404(8) . ?
C81 C85 1.417(8) . ?
C81 C86 1.503(8) . ?
C82 C83 1.425(8) . ?
C82 C87 1.513(8) . ?
C83 C84 1.406(8) . ?
C83 C88 1.504(8) . ?
C84 C85 1.415(9) . ?
C84 C89 1.506(8) . ?
C85 C90 1.502(9) . ?
C91 C92 1.406(9) . ?
C91 C95 1.418(8) . ?
C91 C100 1.516(9) . ?
C92 C93 1.415(10) . ?
C92 C96 1.507(9) . ?
C93 C94 1.415(9) . ?
C93 C97 1.505(10) . ?
C94 C95 1.418(9) . ?
C94 C98 1.498(9) . ?
C95 C99 1.493(8) . ?
C151 C152 1.436(16) . ?
C152 C153 1.506(16) . ?
C153 C154 1.480(11) . ?
C155 C156 1.460(13) . ?
C156 C157 1.387(13) . ?
C157 C158 1.458(10) . ?
O61A C61A 1.394(12) . ?
O61A C64A 1.421(13) . ?
C61A C62A 1.495(15) . ?
C62A C63A 1.526(15) . ?
C63A C64A 1.466(14) . ?
O61B C61B 1.423(15) . ?
O61B C64B 1.429(15) . ?
C61B C62B 1.486(17) . ?
C62B C63B 1.524(17) . ?
C63B C64B 1.492(17) . ?
